data_4345628
loop_
_publ_author_name
'Gupta, Sandeep K.'
'Langley, Stuart K.'
'Sharma, Kamna'
'Murray, Keith S.'
'Murugavel, Ramaswamy'

_publ_section_title
;
 Pentanuclear Lanthanide Mono-organophosphates: Synthesis, Structure, and
 Magnetism.
;
_journal_issue 7
_journal_name_full 'Inorganic chemistry'
_journal_page_first 3946
_journal_page_last 3960
_journal_paper_doi 10.1021/acs.inorgchem.6b03014
_journal_volume 56
_journal_year 2017
_chemical_formula_moiety 'C91 H152 O38 P7 Tm5, 3(C H4 O)'
_chemical_formula_sum 'C94 H164 O41 P7 Tm5'
_chemical_formula_weight 3011.68
_space_group_crystal_system monoclinic
_space_group_IT_number 14
_space_group_name_Hall '-P 2yn'
_space_group_name_H-M_alt 'P 1 21/n 1'
_symmetry_space_group_name_Hall '-P 2yn'
_symmetry_space_group_name_H-M 'P 1 21/n 1'
_atom_sites_solution_hydrogens mixed
_audit_creation_method SHELXL-2014/7
_cell_angle_alpha 90
_cell_angle_beta 90.716(2)
_cell_angle_gamma 90
_cell_formula_units_Z 4
_cell_length_a 14.8572(16)
_cell_length_b 34.890(4)
_cell_length_c 24.726(3)
_cell_measurement_reflns_used 26658
_cell_measurement_temperature 150(2)
_cell_measurement_theta_max 31.5
_cell_measurement_theta_min 2.8
_cell_volume 12816(3)
_computing_cell_refinement
;
CrystalClear-SM Expert 2.0 r3 (Rigaku, 2009)
;
_computing_data_collection
;
CrystalClear-SM Expert 2.0 r3 (Rigaku, 2009)
;
_computing_data_reduction
;
CrystalClear-SM Expert 2.0 r3 (Rigaku, 2009)
;
_computing_molecular_graphics 'CrystalStructure 4.0 (Rigaku, 2010)'
_computing_publication_material 'CrystalStructure 4.0'
_computing_structure_refinement 'SHELXL-2014/7 (Sheldrick, 2014)'
_computing_structure_solution 'SHELXS-97 (Sheldrick, 1990)'
_diffrn_ambient_temperature 150(2)
_diffrn_detector_area_resol_mean 28.5714
_diffrn_measured_fraction_theta_full 0.990
_diffrn_measured_fraction_theta_max 0.990
_diffrn_measurement_device_type
;
Rigaku Saturn724+ (2x2 bin mode)
;
_diffrn_measurement_method 'profile data from \w-scans'
_diffrn_radiation_type MoK\a
_diffrn_radiation_wavelength 0.71075
_diffrn_reflns_av_R_equivalents 0.0912
_diffrn_reflns_av_unetI/netI 0.1322
_diffrn_reflns_Laue_measured_fraction_full 0.990
_diffrn_reflns_Laue_measured_fraction_max 0.990
_diffrn_reflns_limit_h_max 17
_diffrn_reflns_limit_h_min -17
_diffrn_reflns_limit_k_max 25
_diffrn_reflns_limit_k_min -41
_diffrn_reflns_limit_l_max 27
_diffrn_reflns_limit_l_min -29
_diffrn_reflns_number 76915
_diffrn_reflns_point_group_measured_fraction_full 0.990
_diffrn_reflns_point_group_measured_fraction_max 0.990
_diffrn_reflns_theta_full 25.242
_diffrn_reflns_theta_max 25.250
_diffrn_reflns_theta_min 2.734
_diffrn_source 'fine-focus sealed tube'
_exptl_absorpt_coefficient_mu 3.586
_exptl_absorpt_correction_T_max 0.641
_exptl_absorpt_correction_T_min 0.513
_exptl_absorpt_correction_type numerical
_exptl_absorpt_process_details 'REQAB (Rigaku, 1998)'
_exptl_crystal_colour colourless
_exptl_crystal_density_diffrn 1.561
_exptl_crystal_description block
_exptl_crystal_F_000 6024
_exptl_crystal_size_max 0.200
_exptl_crystal_size_mid 0.200
_exptl_crystal_size_min 0.160
_refine_diff_density_max 1.822
_refine_diff_density_min -1.155
_refine_diff_density_rms 0.141
_refine_ls_extinction_method none
_refine_ls_goodness_of_fit_ref 1.105
_refine_ls_hydrogen_treatment mixed
_refine_ls_matrix_type full
_refine_ls_number_parameters 1388
_refine_ls_number_reflns 22993
_refine_ls_number_restraints 51
_refine_ls_restrained_S_all 1.107
_refine_ls_R_factor_all 0.0656
_refine_ls_R_factor_gt 0.0531
_refine_ls_shift/su_max 0.003
_refine_ls_shift/su_mean 0.000
_refine_ls_structure_factor_coef Fsqd
_refine_ls_weighting_details 'w=1/[\s^2^(Fo^2^)+(0.0422P)^2^+103.0501P] where P=(Fo^2^+2Fc^2^)/3'
_refine_ls_weighting_scheme calc
_refine_ls_wR_factor_gt 0.1263
_refine_ls_wR_factor_ref 0.1291
_reflns_Friedel_coverage 0.000
_reflns_number_gt 20882
_reflns_number_total 22993
_reflns_threshold_expression 'I > 2\s(I)'
_cod_data_source_file ic6b03014_si_002.cif
_cod_data_source_block 8_SKG620
_cod_depositor_comments
;
The following automatic conversions were performed:

'_exptl_absorpt_correction_type' value 'Numerical' changed to
'numerical' according to
/home/data/users/saulius/crontab/automatic-downloads/current/ACS/lib/dictionaries/cif_core.dic
dictionary named 'cif_core.dic' version 2.4.2 from 2011-04-26.

Automatic conversion script
Id: cif_fix_values 4973 2017-02-22 13:04:09Z antanas 
;
_cod_database_code 4345628
_shelx_shelxl_version_number 2014/7
_shelx_space_group_comment
;
The symmetry employed for this shelxl refinement is uniquely defined
by the following loop, which should always be used as a source of
symmetry information in preference to the above space-group names.
They are only intended as comments.
;
_shelx_estimated_absorpt_t_min 0.534
_shelx_estimated_absorpt_t_max 0.598

loop_
_space_group_symop_operation_xyz
'x, y, z'
'-x+1/2, y+1/2, -z+1/2'
'-x, -y, -z'
'x-1/2, -y-1/2, z-1/2'

loop_
_atom_site_label
_atom_site_type_symbol
_atom_site_fract_x
_atom_site_fract_y
_atom_site_fract_z
_atom_site_U_iso_or_equiv
_atom_site_adp_type
_atom_site_occupancy
_atom_site_site_symmetry_order
_atom_site_calc_flag
_atom_site_refinement_flags_posn
_atom_site_refinement_flags_adp
Tm4 Tm 0.30864(2) 0.77359(2) 0.73996(2) 0.03965(10) Uani 1 1 d D .
Tm1 Tm 0.16744(2) 0.64334(2) 0.67287(2) 0.03641(9) Uani 1 1 d D .
Tm3 Tm 0.38440(2) 0.62581(2) 0.74784(2) 0.02617(8) Uani 1 1 d D .
Tm2 Tm 0.17250(2) 0.64584(2) 0.82417(2) 0.03518(9) Uani 1 1 d D .
Tm5 Tm 0.17192(2) 0.50196(2) 0.75282(2) 0.03105(9) Uani 1 1 d D .
P5 P 0.35914(14) 0.69235(5) 0.65018(8) 0.0336(4) Uani 1 1 d . .
P6 P 0.09450(15) 0.71976(6) 0.74520(12) 0.0527(6) Uani 1 1 d . .
P4 P 0.35918(15) 0.69846(6) 0.84123(8) 0.0374(5) Uani 1 1 d . .
P2 P 0.25117(14) 0.56969(5) 0.84799(7) 0.0321(4) Uani 1 1 d . .
P3 P 0.32365(14) 0.55942(5) 0.68110(8) 0.0353(4) Uani 1 1 d . .
P1 P 0.04847(13) 0.58587(5) 0.72367(8) 0.0341(4) Uani 1 1 d . .
P7 P 0.41397(17) 0.86930(6) 0.73787(11) 0.0507(6) Uani 1 1 d . .
O21 O 0.0024(5) 0.7428(2) 0.7587(4) 0.077(2) Uani 1 1 d . .
O24 O 0.1700(4) 0.74730(16) 0.7405(3) 0.0496(15) Uani 1 1 d . .
O23 O 0.0973(4) 0.69680(16) 0.7974(3) 0.0560(17) Uani 1 1 d . .
O22 O 0.0863(4) 0.69494(16) 0.6947(3) 0.0533(16) Uani 1 1 d . .
O17 O 0.4159(4) 0.70768(15) 0.5994(2) 0.0404(13) Uani 1 1 d . .
O20 O 0.3446(4) 0.72739(15) 0.6844(2) 0.0418(13) Uani 1 1 d . .
O19 O 0.4164(3) 0.66255(14) 0.6792(2) 0.0331(11) Uani 1 1 d . .
O18 O 0.2712(4) 0.67572(16) 0.6289(2) 0.0459(14) Uani 1 1 d . .
O13 O 0.4249(4) 0.71109(17) 0.8904(2) 0.0494(15) Uani 1 1 d . .
O14 O 0.3388(4) 0.73315(15) 0.8073(2) 0.0398(13) Uani 1 1 d . .
O16 O 0.2754(4) 0.68086(16) 0.8650(2) 0.0462(14) Uani 1 1 d . .
O15 O 0.4174(4) 0.66933(14) 0.8116(2) 0.0374(12) Uani 1 1 d . .
O5 O 0.3205(4) 0.56277(15) 0.8967(2) 0.0419(13) Uani 1 1 d . .
O8 O 0.2333(4) 0.53162(14) 0.8213(2) 0.0378(12) Uani 1 1 d . .
O7 O 0.1689(4) 0.58988(16) 0.8699(2) 0.0432(13) Uani 1 1 d . .
O6 O 0.2954(3) 0.59900(13) 0.81088(18) 0.0290(10) Uani 1 1 d . .
O9 O 0.3545(5) 0.55407(17) 0.6198(2) 0.0544(17) Uani 1 1 d . .
O12 O 0.2659(4) 0.52531(14) 0.6946(2) 0.0425(13) Uani 1 1 d . .
O10 O 0.2724(3) 0.59706(14) 0.68269(19) 0.0337(11) Uani 1 1 d . .
O11 O 0.4060(4) 0.56580(14) 0.7160(2) 0.0371(12) Uani 1 1 d . .
O1 O -0.0544(3) 0.59451(15) 0.7381(2) 0.0423(13) Uani 1 1 d . .
O4 O 0.0683(4) 0.54540(15) 0.7396(2) 0.0402(13) Uani 1 1 d . .
O2 O 0.0626(4) 0.59562(17) 0.6649(2) 0.0473(14) Uani 1 1 d . .
O3 O 0.1035(4) 0.61552(14) 0.7549(2) 0.0360(12) Uani 1 1 d . .
O27 O 0.3551(4) 0.83464(15) 0.7369(3) 0.0560(17) Uani 1 1 d . .
O26 O 0.5143(4) 0.84990(16) 0.7330(3) 0.066(2) Uani 1 1 d . .
O28 O 0.4103(4) 0.89140(16) 0.7903(3) 0.0536(16) Uani 1 1 d . .
O29 O 0.3987(5) 0.89505(16) 0.6887(3) 0.0635(19) Uani 1 1 d . .
O33 O 0.2382(5) 0.79857(19) 0.6633(3) 0.072(2) Uani 1 1 d . .
H33A H 0.1896 0.7865 0.6428 0.108 Uiso 1 1 d R U
H33B H 0.2518 0.8230 0.6462 0.108 Uiso 1 1 d R U
O35 O 0.4696(4) 0.77447(15) 0.7421(3) 0.0577(18) Uani 1 1 d D .
O32 O 0.5372(4) 0.61737(16) 0.7647(2) 0.0452(14) Uani 1 1 d D .
O31 O 0.0693(6) 0.6592(2) 0.8903(3) 0.077(2) Uani 1 1 d D .
O37 O 0.0734(4) 0.46621(16) 0.8016(3) 0.0535(16) Uani 1 1 d D .
O36 O 0.2627(6) 0.44994(18) 0.7702(4) 0.080(2) Uani 1 1 d D .
O30 O 0.1129(5) 0.6530(3) 0.5850(3) 0.087(3) Uani 1 1 d D .
O34 O 0.2387(5) 0.80566(19) 0.8113(3) 0.071(2) Uani 1 1 d . .
H34A H 0.2019 0.7899 0.8291 0.107 Uiso 1 1 d R U
H34B H 0.2060 0.8253 0.7986 0.107 Uiso 1 1 d R U
O38 O 0.1157(5) 0.46223(18) 0.6878(3) 0.0582(17) Uani 1 1 d D .
O39 O 0.2321(7) 0.8880(3) 0.8090(4) 0.106(3) Uani 1 1 d . .
H39A H 0.2877 0.8836 0.8098 0.158 Uiso 1 1 calc R U
O40 O 0.2886(8) 0.8612(3) 0.6136(4) 0.124(4) Uani 1 1 d . .
H40A H 0.3220 0.8749 0.6332 0.187 Uiso 1 1 calc R U
O41 O 0.1220(8) 0.7493(3) 0.6114(5) 0.143(5) Uani 1 1 d . .
H41A H 0.1124 0.7338 0.6367 0.215 Uiso 1 1 calc R U
C49 C 0.4117(6) 0.6922(2) 0.5481(3) 0.047(2) Uani 1 1 d . .
C50 C 0.3500(8) 0.7082(4) 0.5110(4) 0.073(3) Uani 1 1 d . .
C51 C 0.3491(12) 0.6930(5) 0.4584(6) 0.109(5) Uani 1 1 d . .
H51 H 0.3085 0.7030 0.4320 0.130 Uiso 1 1 calc R U
C52 C 0.4056(14) 0.6639(5) 0.4447(5) 0.114(6) Uani 1 1 d . .
H52 H 0.4019 0.6533 0.4094 0.136 Uiso 1 1 calc R U
C53 C 0.4675(11) 0.6496(4) 0.4807(5) 0.094(4) Uani 1 1 d . .
H53 H 0.5082 0.6302 0.4697 0.112 Uiso 1 1 calc R U
C54 C 0.4711(8) 0.6634(3) 0.5341(4) 0.067(3) Uani 1 1 d . .
C55 C 0.2960(10) 0.7429(5) 0.5274(6) 0.107(5) Uani 1 1 d . .
H55 H 0.2736 0.7383 0.5648 0.129 Uiso 1 1 calc R U
C57 C 0.3556(13) 0.7779(4) 0.5289(8) 0.138(7) Uani 1 1 d . .
H57A H 0.4067 0.7734 0.5535 0.206 Uiso 1 1 calc R U
H57B H 0.3209 0.8000 0.5416 0.206 Uiso 1 1 calc R U
H57C H 0.3778 0.7832 0.4925 0.206 Uiso 1 1 calc R U
C56 C 0.2117(14) 0.7480(7) 0.4887(8) 0.177(9) Uani 1 1 d . U
H56A H 0.2318 0.7557 0.4527 0.266 Uiso 1 1 calc R U
H56B H 0.1720 0.7678 0.5033 0.266 Uiso 1 1 calc R U
H56C H 0.1788 0.7237 0.4861 0.266 Uiso 1 1 calc R U
C58 C 0.5449(9) 0.6499(3) 0.5730(5) 0.080(4) Uani 1 1 d . .
H58 H 0.5339 0.6614 0.6094 0.096 Uiso 1 1 calc R U
C59 C 0.6377(10) 0.6613(5) 0.5550(7) 0.128(6) Uani 1 1 d . .
H59A H 0.6524 0.6475 0.5217 0.192 Uiso 1 1 calc R U
H59B H 0.6818 0.6549 0.5833 0.192 Uiso 1 1 calc R U
H59C H 0.6391 0.6890 0.5481 0.192 Uiso 1 1 calc R U
C60 C 0.5406(9) 0.6055(4) 0.5781(7) 0.108(5) Uani 1 1 d . .
H60A H 0.4839 0.5981 0.5950 0.163 Uiso 1 1 calc R U
H60B H 0.5913 0.5965 0.6004 0.163 Uiso 1 1 calc R U
H60C H 0.5439 0.5940 0.5420 0.163 Uiso 1 1 calc R U
C61 C -0.0611(6) 0.7596(3) 0.7295(4) 0.056(3) Uani 1 1 d . .
C62 C -0.0549(8) 0.7996(3) 0.7222(6) 0.084(4) Uani 1 1 d . .
C63 C -0.1256(10) 0.8178(4) 0.6906(6) 0.091(4) Uani 1 1 d . .
H63 H -0.1217 0.8444 0.6831 0.109 Uiso 1 1 calc R U
C64 C -0.1974(11) 0.7975(5) 0.6715(7) 0.108(5) Uani 1 1 d . .
H64 H -0.2450 0.8104 0.6529 0.130 Uiso 1 1 calc R U
C65 C -0.2017(8) 0.7575(4) 0.6790(6) 0.098(4) Uani 1 1 d . .
H65 H -0.2510 0.7434 0.6642 0.117 Uiso 1 1 calc R U
C66 C -0.1324(7) 0.7377(3) 0.7087(6) 0.087(4) Uani 1 1 d . .
C67 C 0.0136(8) 0.8225(3) 0.7439(5) 0.068(3) Uani 1 1 d . .
H67 H 0.0672 0.8054 0.7487 0.082 Uiso 1 1 calc R U
C68 C -0.0063(11) 0.8384(6) 0.7989(9) 0.169(10) Uani 1 1 d . .
H68A H -0.0311 0.8643 0.7951 0.253 Uiso 1 1 calc R U
H68B H 0.0493 0.8393 0.8205 0.253 Uiso 1 1 calc R U
H68C H -0.0502 0.8219 0.8168 0.253 Uiso 1 1 calc R U
C69 C 0.0457(14) 0.8573(5) 0.7106(10) 0.181(11) Uani 1 1 d . .
H69A H 0.0349 0.8524 0.6721 0.272 Uiso 1 1 calc R U
H69B H 0.1102 0.8613 0.7171 0.272 Uiso 1 1 calc R U
H69C H 0.0124 0.8802 0.7216 0.272 Uiso 1 1 calc R U
C70 C -0.1369(8) 0.6942(4) 0.7180(9) 0.117(6) Uani 1 1 d . .
H70 H -0.0833 0.6862 0.7401 0.140 Uiso 1 1 calc R U
C72 C -0.2198(12) 0.6777(7) 0.7424(10) 0.188(11) Uani 1 1 d . .
H72A H -0.2596 0.6985 0.7537 0.281 Uiso 1 1 calc R U
H72B H -0.2030 0.6622 0.7740 0.281 Uiso 1 1 calc R U
H72C H -0.2510 0.6616 0.7157 0.281 Uiso 1 1 calc R U
C71 C -0.1292(13) 0.6754(5) 0.6573(8) 0.139(8) Uani 1 1 d . .
H71A H -0.1751 0.6867 0.6334 0.208 Uiso 1 1 calc R U
H71B H -0.1386 0.6476 0.6595 0.208 Uiso 1 1 calc R U
H71C H -0.0693 0.6806 0.6428 0.208 Uiso 1 1 calc R U
C37 C 0.3918(8) 0.7252(3) 0.9410(4) 0.066(3) Uani 1 1 d . .
C42 C 0.3727(9) 0.6995(3) 0.9811(4) 0.071(3) Uani 1 1 d . .
C41 C 0.3383(10) 0.7139(4) 1.0293(5) 0.091(4) Uani 1 1 d . .
H41 H 0.3204 0.6968 1.0570 0.109 Uiso 1 1 calc R U
C40 C 0.3302(12) 0.7534(5) 1.0369(6) 0.112(5) Uani 1 1 d . .
H40 H 0.3078 0.7629 1.0701 0.134 Uiso 1 1 calc R U
C39 C 0.3548(12) 0.7790(4) 0.9960(5) 0.105(5) Uani 1 1 d . .
H39 H 0.3490 0.8058 1.0016 0.126 Uiso 1 1 calc R U
C38 C 0.3875(9) 0.7653(3) 0.9475(5) 0.080(4) Uani 1 1 d . .
C46 C 0.3888(9) 0.6561(3) 0.9743(4) 0.072(3) Uani 1 1 d . .
H46 H 0.3965 0.6506 0.9350 0.087 Uiso 1 1 calc R U
C47 C 0.3091(16) 0.6332(5) 0.9942(7) 0.170(11) Uani 1 1 d . .
H47A H 0.2968 0.6401 1.0318 0.255 Uiso 1 1 calc R U
H47B H 0.3227 0.6058 0.9919 0.255 Uiso 1 1 calc R U
H47C H 0.2561 0.6390 0.9716 0.255 Uiso 1 1 calc R U
C48 C 0.4737(16) 0.6449(5) 1.0034(8) 0.173(11) Uani 1 1 d . .
H48A H 0.5251 0.6490 0.9797 0.259 Uiso 1 1 calc R U
H48B H 0.4705 0.6178 1.0137 0.259 Uiso 1 1 calc R U
H48C H 0.4809 0.6607 1.0360 0.259 Uiso 1 1 calc R U
C43 C 0.4187(12) 0.7925(3) 0.9028(5) 0.095(5) Uani 1 1 d . .
H43 H 0.3907 0.7834 0.8682 0.114 Uiso 1 1 calc R U
C44 C 0.5181(12) 0.7897(4) 0.8967(6) 0.112(6) Uani 1 1 d . .
H44A H 0.5480 0.8024 0.9274 0.168 Uiso 1 1 calc R U
H44B H 0.5358 0.8023 0.8630 0.168 Uiso 1 1 calc R U
H44C H 0.5360 0.7627 0.8958 0.168 Uiso 1 1 calc R U
C45 C 0.3868(16) 0.8340(4) 0.9117(7) 0.162(10) Uani 1 1 d . .
H45A H 0.3614 0.8365 0.9480 0.243 Uiso 1 1 calc R U
H45B H 0.3406 0.8405 0.8846 0.243 Uiso 1 1 calc R U
H45C H 0.4379 0.8516 0.9083 0.243 Uiso 1 1 calc R U
C13 C 0.3477(6) 0.5271(2) 0.9175(3) 0.0417(19) Uani 1 1 d . .
C14 C 0.4318(7) 0.5144(3) 0.9013(4) 0.058(2) Uani 1 1 d . .
C15 C 0.4627(8) 0.4807(4) 0.9242(5) 0.078(3) Uani 1 1 d . .
H15 H 0.5200 0.4711 0.9143 0.093 Uiso 1 1 calc R U
C16 C 0.4128(9) 0.4609(3) 0.9609(5) 0.084(4) Uani 1 1 d . .
H16 H 0.4351 0.4374 0.9751 0.100 Uiso 1 1 calc R U
C17 C 0.3300(8) 0.4747(3) 0.9776(4) 0.066(3) Uani 1 1 d . .
H17 H 0.2970 0.4611 1.0040 0.079 Uiso 1 1 calc R U
C18 C 0.2944(7) 0.5091(3) 0.9553(3) 0.052(2) Uani 1 1 d . .
C22 C 0.4871(7) 0.5366(4) 0.8595(4) 0.072(3) Uani 1 1 d . .
H22 H 0.4446 0.5537 0.8392 0.087 Uiso 1 1 calc R U
C24 C 0.5272(15) 0.5096(5) 0.8193(8) 0.171(10) Uani 1 1 d . .
H24A H 0.5196 0.4832 0.8318 0.256 Uiso 1 1 calc R U
H24B H 0.5915 0.5152 0.8155 0.256 Uiso 1 1 calc R U
H24C H 0.4967 0.5128 0.7842 0.256 Uiso 1 1 calc R U
C23 C 0.5549(15) 0.5612(6) 0.8860(6) 0.184(12) Uani 1 1 d . .
H23A H 0.5309 0.5710 0.9200 0.277 Uiso 1 1 calc R U
H23B H 0.5693 0.5827 0.8622 0.277 Uiso 1 1 calc R U
H23C H 0.6095 0.5463 0.8934 0.277 Uiso 1 1 calc R U
C19 C 0.2057(8) 0.5237(3) 0.9727(4) 0.066(3) Uani 1 1 d . .
H19 H 0.1950 0.5488 0.9542 0.080 Uiso 1 1 calc R U
C20 C 0.1301(9) 0.4965(4) 0.9557(5) 0.092(4) Uani 1 1 d . .
H20A H 0.1340 0.4913 0.9169 0.138 Uiso 1 1 calc R U
H20B H 0.0718 0.5083 0.9635 0.138 Uiso 1 1 calc R U
H20C H 0.1359 0.4724 0.9759 0.138 Uiso 1 1 calc R U
C21 C 0.2036(11) 0.5307(4) 1.0340(5) 0.098(5) Uani 1 1 d . .
H21A H 0.2012 0.5061 1.0530 0.147 Uiso 1 1 calc R U
H21B H 0.1503 0.5459 1.0428 0.147 Uiso 1 1 calc R U
H21C H 0.2579 0.5446 1.0453 0.147 Uiso 1 1 calc R U
C25 C 0.3437(6) 0.5212(3) 0.5881(4) 0.052(2) Uani 1 1 d . .
C30 C 0.2716(7) 0.5204(3) 0.5511(4) 0.060(3) Uani 1 1 d . .
C29 C 0.2645(8) 0.4884(3) 0.5190(4) 0.069(3) Uani 1 1 d . .
H29 H 0.2163 0.4867 0.4935 0.083 Uiso 1 1 calc R U
C28 C 0.3257(8) 0.4587(3) 0.5228(4) 0.076(3) Uani 1 1 d . .
H28 H 0.3179 0.4366 0.5008 0.091 Uiso 1 1 calc R U
C27 C 0.3966(8) 0.4609(3) 0.5577(4) 0.070(3) Uani 1 1 d . .
H27 H 0.4391 0.4405 0.5593 0.084 Uiso 1 1 calc R U
C26 C 0.4077(7) 0.4932(3) 0.5915(4) 0.057(2) Uani 1 1 d . .
C34 C 0.2114(8) 0.5548(4) 0.5461(4) 0.075(3) Uani 1 1 d . .
H34 H 0.1983 0.5641 0.5835 0.090 Uiso 1 1 calc R U
C36 C 0.1209(9) 0.5460(4) 0.5176(6) 0.100(4) Uani 1 1 d . .
H36A H 0.1320 0.5368 0.4809 0.150 Uiso 1 1 calc R U
H36B H 0.0844 0.5694 0.5160 0.150 Uiso 1 1 calc R U
H36C H 0.0887 0.5263 0.5379 0.150 Uiso 1 1 calc R U
C35 C 0.2595(11) 0.5866(4) 0.5164(5) 0.108(5) Uani 1 1 d . .
H35A H 0.3178 0.5915 0.5340 0.162 Uiso 1 1 calc R U
H35B H 0.2228 0.6099 0.5173 0.162 Uiso 1 1 calc R U
H35C H 0.2689 0.5789 0.4788 0.162 Uiso 1 1 calc R U
C31 C 0.4910(8) 0.4959(3) 0.6280(5) 0.069(3) Uani 1 1 d . .
H31A H 0.4922 0.5225 0.6432 0.083 Uiso 1 1 calc R U
C33 C 0.5765(9) 0.4907(5) 0.5977(6) 0.112(5) Uani 1 1 d . .
H33C H 0.5781 0.5088 0.5674 0.168 Uiso 1 1 calc R U
H33D H 0.6280 0.4954 0.6219 0.168 Uiso 1 1 calc R U
H33E H 0.5795 0.4644 0.5838 0.168 Uiso 1 1 calc R U
C32 C 0.4842(10) 0.4695(4) 0.6743(5) 0.100(4) Uani 1 1 d . .
H32A H 0.4259 0.4731 0.6918 0.150 Uiso 1 1 calc R U
H32B H 0.5328 0.4749 0.7003 0.150 Uiso 1 1 calc R U
H32C H 0.4893 0.4430 0.6615 0.150 Uiso 1 1 calc R U
C1 C -0.1190(6) 0.5663(2) 0.7471(5) 0.054(2) Uani 1 1 d . .
C2 C -0.1599(6) 0.5482(3) 0.7018(6) 0.071(3) Uani 1 1 d . .
C3 C -0.2217(7) 0.5193(4) 0.7149(8) 0.101(5) Uani 1 1 d . .
H3 H -0.2479 0.5047 0.6865 0.121 Uiso 1 1 calc R U
C4 C -0.2458(9) 0.5115(4) 0.7667(8) 0.099(5) Uani 1 1 d . .
H4 H -0.2892 0.4921 0.7734 0.118 Uiso 1 1 calc R U
C1AA C -0.2083(7) 0.5311(4) 0.8092(7) 0.098(5) Uani 1 1 d . .
H1AA H -0.2276 0.5257 0.8449 0.117 Uiso 1 1 calc R U
C2AA C -0.1419(6) 0.5591(3) 0.8012(5) 0.067(3) Uani 1 1 d . .
C7 C -0.1374(8) 0.5581(4) 0.6457(6) 0.092(4) Uani 1 1 d . .
H7 H -0.0908 0.5787 0.6470 0.110 Uiso 1 1 calc R U
C3AA C -0.0985(13) 0.5248(6) 0.6151(7) 0.156(9) Uani 1 1 d . .
H3AA H -0.0585 0.5101 0.6391 0.234 Uiso 1 1 calc R U
H3AB H -0.0643 0.5344 0.5843 0.234 Uiso 1 1 calc R U
H3AC H -0.1474 0.5083 0.6019 0.234 Uiso 1 1 calc R U
C9 C -0.2211(10) 0.5744(5) 0.6151(7) 0.114(5) Uani 1 1 d . .
H9A H -0.2650 0.5538 0.6090 0.171 Uiso 1 1 calc R U
H9B H -0.2026 0.5849 0.5802 0.171 Uiso 1 1 calc R U
H9C H -0.2484 0.5947 0.6367 0.171 Uiso 1 1 calc R U
C73 C 0.5889(7) 0.8694(3) 0.7130(5) 0.060(3) Uani 1 1 d . .
C74 C 0.6029(8) 0.8714(3) 0.6570(5) 0.072(3) Uani 1 1 d . .
C75 C 0.6802(8) 0.8906(3) 0.6409(6) 0.080(4) Uani 1 1 d . .
H75 H 0.6922 0.8928 0.6034 0.096 Uiso 1 1 calc R U
C76 C 0.7393(8) 0.9066(3) 0.6771(6) 0.084(4) Uani 1 1 d . .
H76 H 0.7892 0.9206 0.6640 0.101 Uiso 1 1 calc R U
C77 C 0.7285(8) 0.9027(3) 0.7328(7) 0.088(4) Uani 1 1 d . .
H77 H 0.7719 0.9125 0.7577 0.105 Uiso 1 1 calc R U
C78 C 0.6485(8) 0.8832(3) 0.7510(5) 0.072(3) Uani 1 1 d . .
C79 C 0.5401(9) 0.8535(4) 0.6149(6) 0.084(4) Uani 1 1 d . .
H79 H 0.4853 0.8449 0.6346 0.101 Uiso 1 1 calc R U
C81 C 0.5858(11) 0.8169(4) 0.5933(7) 0.119(6) Uani 1 1 d . .
H81A H 0.6257 0.8237 0.5635 0.179 Uiso 1 1 calc R U
H81B H 0.5397 0.7990 0.5802 0.179 Uiso 1 1 calc R U
H81C H 0.6211 0.8049 0.6224 0.179 Uiso 1 1 calc R U
C80 C 0.5090(12) 0.8821(5) 0.5733(6) 0.122(6) Uani 1 1 d . .
H80A H 0.4776 0.9032 0.5912 0.183 Uiso 1 1 calc R U
H80B H 0.4679 0.8695 0.5476 0.183 Uiso 1 1 calc R U
H80C H 0.5611 0.8921 0.5540 0.183 Uiso 1 1 calc R U
C82 C 0.6361(9) 0.8793(5) 0.8110(7) 0.100(5) Uani 1 1 d . .
H82 H 0.5761 0.8668 0.8156 0.120 Uiso 1 1 calc R U
C83 C 0.6319(16) 0.9168(7) 0.8427(8) 0.176(9) Uani 1 1 d . U
H83A H 0.6928 0.9244 0.8541 0.264 Uiso 1 1 calc R U
H83B H 0.5944 0.9134 0.8746 0.264 Uiso 1 1 calc R U
H83C H 0.6058 0.9369 0.8196 0.264 Uiso 1 1 calc R U
C84 C 0.7079(18) 0.8491(8) 0.8323(11) 0.212(11) Uani 1 1 d . U
H84A H 0.7017 0.8459 0.8714 0.318 Uiso 1 1 calc R U
H84B H 0.6979 0.8245 0.8142 0.318 Uiso 1 1 calc R U
H84C H 0.7686 0.8584 0.8244 0.318 Uiso 1 1 calc R U
C89 C 0.1137(9) 0.4675(4) 0.6310(4) 0.085(4) Uani 1 1 d D .
H89A H 0.1713 0.4594 0.6159 0.128 Uiso 1 1 calc R U
H89B H 0.1034 0.4946 0.6228 0.128 Uiso 1 1 calc R U
H89C H 0.0650 0.4521 0.6151 0.128 Uiso 1 1 calc R U
C90 C -0.0222(8) 0.4722(3) 0.8039(7) 0.115(6) Uani 1 1 d D .
H90A H -0.0533 0.4515 0.7845 0.173 Uiso 1 1 calc R U
H90B H -0.0375 0.4968 0.7870 0.173 Uiso 1 1 calc R U
H90C H -0.0411 0.4724 0.8417 0.173 Uiso 1 1 calc R U
C91 C 0.3180(10) 0.4432(4) 0.8149(5) 0.091(4) Uani 1 1 d D .
H91A H 0.3811 0.4437 0.8038 0.136 Uiso 1 1 calc R U
H91B H 0.3039 0.4181 0.8303 0.136 Uiso 1 1 calc R U
H91C H 0.3080 0.4631 0.8421 0.136 Uiso 1 1 calc R U
C87 C 0.6036(7) 0.6000(4) 0.7321(5) 0.074(3) Uani 1 1 d D .
H87A H 0.6306 0.6194 0.7087 0.110 Uiso 1 1 calc R U
H87B H 0.5756 0.5799 0.7097 0.110 Uiso 1 1 calc R U
H87C H 0.6503 0.5885 0.7553 0.110 Uiso 1 1 calc R U
C86 C 0.0610(12) 0.6475(5) 0.9441(5) 0.126(6) Uani 1 1 d D .
H86A H -0.0008 0.6388 0.9503 0.188 Uiso 1 1 calc R U
H86B H 0.0749 0.6690 0.9682 0.188 Uiso 1 1 calc R U
H86C H 0.1029 0.6264 0.9515 0.188 Uiso 1 1 calc R U
C88 C 0.5345(7) 0.7445(3) 0.7393(5) 0.073(3) Uani 1 1 d D .
H88A H 0.5620 0.7445 0.7035 0.110 Uiso 1 1 calc R U
H88B H 0.5049 0.7198 0.7454 0.110 Uiso 1 1 calc R U
H88C H 0.5811 0.7485 0.7671 0.110 Uiso 1 1 calc R U
C92 C 0.2052(11) 0.9031(6) 0.8598(7) 0.154(9) Uani 1 1 d . .
H92A H 0.2146 0.9309 0.8602 0.231 Uiso 1 1 calc R U
H92B H 0.2412 0.8912 0.8888 0.231 Uiso 1 1 calc R U
H92C H 0.1414 0.8975 0.8654 0.231 Uiso 1 1 calc R U
C93 C 0.2578(14) 0.8829(4) 0.5681(7) 0.133(7) Uani 1 1 d . .
H93A H 0.2200 0.8667 0.5447 0.200 Uiso 1 1 calc R U
H93B H 0.3097 0.8921 0.5477 0.200 Uiso 1 1 calc R U
H93C H 0.2226 0.9049 0.5807 0.200 Uiso 1 1 calc R U
C94 C 0.0346(12) 0.7645(6) 0.5903(8) 0.153(8) Uani 1 1 d . .
H94A H 0.0335 0.7630 0.5507 0.230 Uiso 1 1 calc R U
H94B H 0.0278 0.7913 0.6015 0.230 Uiso 1 1 calc R U
H94C H -0.0149 0.7492 0.6048 0.230 Uiso 1 1 calc R U
C85 C 0.0291(12) 0.6494(6) 0.5595(8) 0.171(9) Uani 1 1 d D U
H85A H 0.0366 0.6506 0.5202 0.256 Uiso 1 1 calc R U
H85B H -0.0102 0.6703 0.5710 0.256 Uiso 1 1 calc R U
H85C H 0.0021 0.6248 0.5692 0.256 Uiso 1 1 calc R U
C5 C -0.0547(17) 0.5584(6) 0.8896(9) 0.190(11) Uani 1 1 d . .
H5A H -0.0985 0.5433 0.9099 0.285 Uiso 1 1 calc R U
H5B H -0.0226 0.5757 0.9142 0.285 Uiso 1 1 calc R U
H5C H -0.0116 0.5410 0.8725 0.285 Uiso 1 1 calc R U
C6 C -0.1714(16) 0.6053(8) 0.8756(10) 0.205(11) Uani 1 1 d . U
H6A H -0.1915 0.6260 0.8516 0.308 Uiso 1 1 calc R U
H6B H -0.1444 0.6163 0.9085 0.308 Uiso 1 1 calc R U
H6C H -0.2230 0.5894 0.8853 0.308 Uiso 1 1 calc R U
C8 C -0.1024(8) 0.5811(4) 0.8472(5) 0.078(4) Uani 1 1 d . .
H8 H -0.0572 0.5991 0.8316 0.093 Uiso 1 1 calc R U
O25 O 0.2534(4) 0.66157(15) 0.7471(2) 0.0267(11) Uani 1 1 d . .
H35 H 0.4974(13) 0.7960(6) 0.749(3) 0.040 Uiso 1 1 d D U
H32 H 0.5650(14) 0.6320(16) 0.789(2) 0.040 Uiso 1 1 d D U
H31 H 0.031(4) 0.6778(17) 0.8838(15) 0.040 Uiso 1 1 d D U
H37 H 0.0852(19) 0.4425(8) 0.812(3) 0.040 Uiso 1 1 d D U
H36 H 0.263(4) 0.4303(11) 0.7481(17) 0.040 Uiso 1 1 d D U
H30 H 0.144(3) 0.6685(17) 0.5645(13) 0.040 Uiso 1 1 d D U
H38 H 0.094(5) 0.4397(10) 0.6957(9) 0.040 Uiso 1 1 d D U
H25 H 0.262(6) 0.6843(8) 0.741(4) 0.05(3) Uiso 1 1 d D .

loop_
_atom_site_aniso_label
_atom_site_aniso_U_11
_atom_site_aniso_U_22
_atom_site_aniso_U_33
_atom_site_aniso_U_23
_atom_site_aniso_U_13
_atom_site_aniso_U_12
Tm4 0.0330(2) 0.01866(15) 0.0673(2) 0.00267(14) 0.00422(17) 0.00035(13)
Tm1 0.0301(2) 0.03528(18) 0.04361(19) 0.01312(14) -0.00823(14) -0.00634(14)
Tm3 0.02531(18) 0.02126(15) 0.03187(16) 0.00130(11) -0.00174(12) -0.00088(12)
Tm2 0.0340(2) 0.02699(16) 0.0447(2) -0.00698(13) 0.00910(15) -0.00378(14)
Tm5 0.03196(19) 0.02080(15) 0.04038(18) 0.00010(12) -0.00074(14) -0.00431(12)
P5 0.0326(11) 0.0318(10) 0.0365(10) 0.0086(8) 0.0007(8) -0.0023(8)
P6 0.0280(12) 0.0260(10) 0.104(2) 0.0096(11) 0.0025(12) 0.0064(9)
P4 0.0427(12) 0.0316(10) 0.0378(10) -0.0075(8) 0.0002(9) -0.0091(9)
P2 0.0354(11) 0.0304(9) 0.0306(9) 0.0024(7) -0.0002(8) -0.0046(8)
P3 0.0431(12) 0.0263(9) 0.0368(10) -0.0043(7) 0.0087(9) -0.0061(8)
P1 0.0261(10) 0.0297(9) 0.0462(11) 0.0029(8) -0.0051(8) -0.0039(8)
P7 0.0463(14) 0.0237(10) 0.0825(17) 0.0031(10) 0.0165(12) 0.0009(9)
O21 0.049(4) 0.050(4) 0.132(7) 0.010(4) 0.003(4) 0.009(3)
O24 0.030(3) 0.035(3) 0.084(4) 0.001(3) 0.001(3) -0.003(2)
O23 0.047(4) 0.034(3) 0.087(5) -0.003(3) 0.025(3) 0.002(3)
O22 0.038(3) 0.036(3) 0.086(5) 0.024(3) -0.018(3) 0.000(3)
O17 0.044(3) 0.035(3) 0.042(3) 0.011(2) 0.003(2) -0.008(2)
O20 0.039(3) 0.037(3) 0.050(3) 0.007(2) 0.008(3) 0.004(2)
O19 0.030(3) 0.031(3) 0.039(3) 0.004(2) 0.004(2) -0.002(2)
O18 0.042(3) 0.049(3) 0.047(3) 0.023(3) -0.006(3) -0.011(3)
O13 0.059(4) 0.049(3) 0.040(3) -0.008(3) -0.005(3) -0.014(3)
O14 0.045(3) 0.032(3) 0.043(3) -0.008(2) -0.001(2) -0.004(2)
O16 0.062(4) 0.039(3) 0.037(3) -0.011(2) 0.007(3) -0.015(3)
O15 0.038(3) 0.032(3) 0.042(3) -0.001(2) -0.005(2) -0.003(2)
O5 0.050(4) 0.040(3) 0.036(3) 0.006(2) -0.008(2) -0.005(3)
O8 0.043(3) 0.032(3) 0.038(3) 0.005(2) -0.006(2) -0.006(2)
O7 0.042(3) 0.040(3) 0.047(3) -0.001(2) 0.008(3) -0.004(3)
O6 0.029(3) 0.027(2) 0.031(2) -0.0020(19) 0.000(2) -0.003(2)
O9 0.071(4) 0.049(3) 0.044(3) -0.012(3) 0.020(3) -0.020(3)
O12 0.053(4) 0.026(3) 0.049(3) -0.006(2) 0.014(3) -0.009(2)
O10 0.036(3) 0.031(3) 0.034(3) 0.004(2) -0.001(2) -0.006(2)
O11 0.037(3) 0.026(3) 0.049(3) -0.004(2) 0.002(2) 0.006(2)
O1 0.024(3) 0.038(3) 0.066(4) 0.006(3) -0.003(2) -0.001(2)
O4 0.030(3) 0.031(3) 0.059(3) 0.003(2) 0.001(2) -0.004(2)
O2 0.040(3) 0.053(4) 0.049(3) 0.008(3) -0.006(3) -0.015(3)
O3 0.036(3) 0.026(3) 0.046(3) 0.001(2) -0.003(2) -0.001(2)
O27 0.048(4) 0.025(3) 0.096(5) 0.002(3) 0.008(3) 0.004(3)
O26 0.047(4) 0.029(3) 0.121(6) 0.014(3) 0.031(4) -0.002(3)
O28 0.052(4) 0.035(3) 0.074(4) 0.005(3) 0.004(3) 0.002(3)
O29 0.084(5) 0.027(3) 0.080(5) 0.003(3) 0.010(4) -0.006(3)
O33 0.077(5) 0.043(4) 0.095(5) 0.026(4) -0.024(4) -0.008(3)
O35 0.034(3) 0.026(3) 0.113(6) 0.005(3) 0.004(3) 0.001(2)
O32 0.031(3) 0.047(3) 0.058(4) -0.004(3) -0.005(3) 0.003(3)
O31 0.089(6) 0.055(4) 0.089(5) -0.006(4) 0.050(5) 0.006(4)
O37 0.063(4) 0.029(3) 0.069(4) 0.005(3) 0.019(3) -0.009(3)
O36 0.092(6) 0.029(3) 0.118(7) -0.006(4) -0.044(5) 0.009(4)
O30 0.062(5) 0.143(8) 0.057(4) 0.044(5) -0.023(4) -0.017(5)
O34 0.059(4) 0.042(4) 0.113(6) -0.016(4) 0.025(4) -0.006(3)
O38 0.066(5) 0.047(4) 0.061(4) -0.002(3) -0.006(3) -0.015(3)
O39 0.093(7) 0.086(6) 0.138(9) -0.040(6) 0.016(6) 0.000(6)
O40 0.193(12) 0.065(5) 0.114(8) 0.038(5) -0.062(7) -0.037(6)
O41 0.128(10) 0.129(9) 0.172(11) 0.075(8) -0.054(8) 0.000(7)
C49 0.057(6) 0.045(5) 0.040(5) 0.009(4) 0.000(4) -0.013(4)
C50 0.076(8) 0.093(9) 0.050(6) 0.016(6) -0.010(5) -0.015(7)
C51 0.123(13) 0.135(14) 0.066(8) 0.003(9) -0.041(8) -0.007(11)
C52 0.175(18) 0.114(13) 0.051(7) 0.001(8) -0.011(9) -0.026(12)
C53 0.149(14) 0.067(8) 0.065(8) -0.005(6) 0.032(8) -0.011(8)
C54 0.093(8) 0.054(6) 0.053(6) 0.005(5) 0.027(6) -0.004(6)
C55 0.099(11) 0.142(14) 0.081(9) 0.045(9) -0.008(8) 0.054(10)
C57 0.177(19) 0.075(10) 0.162(17) 0.041(10) 0.049(14) 0.034(11)
C56 0.153(14) 0.233(17) 0.145(14) 0.045(13) -0.021(12) 0.060(13)
C58 0.099(10) 0.080(8) 0.062(7) 0.020(6) 0.032(6) 0.035(7)
C59 0.089(11) 0.139(15) 0.154(16) 0.036(12) -0.024(10) -0.034(11)
C60 0.068(9) 0.101(11) 0.156(14) 0.060(10) 0.015(9) 0.020(8)
C61 0.027(5) 0.041(5) 0.101(8) -0.003(5) 0.001(5) 0.016(4)
C62 0.057(7) 0.046(6) 0.148(12) -0.010(7) 0.007(7) 0.020(5)
C63 0.090(10) 0.072(8) 0.110(11) 0.010(7) 0.006(8) 0.019(8)
C64 0.100(12) 0.089(11) 0.135(13) 0.027(9) 0.010(10) 0.038(9)
C65 0.050(7) 0.095(10) 0.148(13) -0.010(9) -0.001(8) 0.018(7)
C66 0.042(6) 0.053(6) 0.167(13) 0.007(7) 0.013(7) 0.012(5)
C67 0.064(7) 0.035(5) 0.105(9) -0.004(5) 0.012(6) 0.011(5)
C68 0.088(12) 0.21(2) 0.21(2) -0.123(18) -0.027(13) 0.050(13)
C69 0.161(19) 0.105(14) 0.28(3) 0.113(16) 0.057(18) 0.031(13)
C70 0.044(7) 0.061(8) 0.25(2) -0.001(10) 0.029(10) -0.010(6)
C72 0.101(14) 0.22(3) 0.24(3) -0.03(2) 0.065(15) -0.079(16)
C71 0.160(17) 0.089(11) 0.164(17) 0.023(11) -0.095(14) -0.020(11)
C37 0.097(9) 0.047(5) 0.054(6) -0.019(4) -0.009(5) -0.019(5)
C42 0.109(9) 0.063(6) 0.041(5) -0.011(5) 0.009(5) -0.023(6)
C41 0.118(11) 0.101(10) 0.055(7) -0.022(6) 0.014(7) -0.018(8)
C40 0.154(15) 0.102(11) 0.079(9) -0.046(9) 0.012(9) 0.009(10)
C39 0.170(16) 0.074(9) 0.070(8) -0.028(7) -0.007(9) 0.009(9)
C38 0.118(11) 0.053(6) 0.068(7) -0.023(5) -0.030(7) -0.001(6)
C46 0.122(10) 0.051(6) 0.044(5) -0.003(4) 0.001(6) -0.021(6)
C47 0.28(3) 0.126(14) 0.108(12) -0.052(10) 0.099(15) -0.123(16)
C48 0.26(3) 0.091(12) 0.164(18) -0.040(12) -0.107(18) 0.065(15)
C43 0.161(15) 0.043(6) 0.079(8) -0.007(5) -0.047(9) -0.032(7)
C44 0.148(15) 0.095(11) 0.092(10) 0.019(8) -0.044(10) -0.062(10)
C45 0.33(3) 0.047(7) 0.108(12) -0.013(7) -0.072(15) -0.012(12)
C13 0.055(6) 0.037(4) 0.033(4) 0.003(3) -0.010(4) 0.001(4)
C14 0.052(6) 0.074(7) 0.049(5) 0.014(5) -0.009(4) -0.002(5)
C15 0.074(8) 0.092(9) 0.067(7) 0.021(6) -0.003(6) 0.035(7)
C16 0.109(11) 0.064(7) 0.078(8) 0.018(6) -0.025(7) 0.032(7)
C17 0.092(9) 0.052(6) 0.052(6) 0.021(5) -0.001(5) 0.000(6)
C18 0.073(7) 0.045(5) 0.038(5) -0.001(4) -0.003(4) -0.001(5)
C22 0.043(6) 0.119(10) 0.056(6) 0.019(6) -0.002(5) 0.010(6)
C24 0.21(2) 0.138(16) 0.163(18) -0.010(13) 0.133(17) -0.029(15)
C23 0.25(2) 0.22(2) 0.076(10) 0.050(12) -0.041(12) -0.17(2)
C19 0.088(8) 0.055(6) 0.057(6) 0.013(5) 0.027(6) 0.006(6)
C20 0.083(9) 0.114(11) 0.079(8) 0.013(8) 0.019(7) -0.002(8)
C21 0.152(14) 0.077(8) 0.066(8) -0.006(6) 0.036(8) -0.003(9)
C25 0.054(6) 0.051(5) 0.050(5) -0.020(4) 0.014(4) -0.014(5)
C30 0.059(6) 0.075(7) 0.046(5) -0.013(5) 0.013(5) -0.014(5)
C29 0.062(7) 0.088(8) 0.058(6) -0.030(6) -0.003(5) -0.018(6)
C28 0.077(8) 0.080(8) 0.070(7) -0.046(6) -0.005(6) -0.005(6)
C27 0.069(7) 0.066(7) 0.075(7) -0.036(6) 0.008(6) 0.004(6)
C26 0.057(6) 0.056(6) 0.057(6) -0.020(4) 0.008(5) -0.013(5)
C34 0.086(9) 0.083(8) 0.055(6) -0.010(6) 0.004(6) 0.003(7)
C36 0.075(9) 0.113(11) 0.113(11) -0.015(9) -0.008(8) 0.006(8)
C35 0.139(14) 0.117(12) 0.069(8) 0.023(8) 0.015(8) -0.003(10)
C31 0.068(7) 0.060(6) 0.079(7) -0.028(6) 0.007(6) -0.003(5)
C33 0.056(8) 0.150(15) 0.129(13) -0.020(11) -0.011(8) -0.022(9)
C32 0.092(10) 0.121(12) 0.087(9) 0.003(8) -0.011(8) -0.010(9)
C1 0.026(5) 0.035(4) 0.102(8) 0.002(5) -0.002(5) 0.000(4)
C2 0.029(5) 0.060(6) 0.123(10) -0.016(6) -0.011(6) -0.001(5)
C3 0.026(6) 0.077(9) 0.200(18) -0.037(10) -0.008(8) -0.012(6)
C4 0.043(8) 0.063(8) 0.191(18) 0.016(10) 0.007(9) -0.010(6)
C1AA 0.031(6) 0.082(9) 0.180(16) 0.054(10) 0.020(8) 0.008(6)
C2AA 0.030(5) 0.059(6) 0.114(9) 0.032(6) 0.006(6) 0.004(5)
C7 0.049(7) 0.106(10) 0.120(11) -0.035(9) -0.024(7) -0.002(7)
C3AA 0.154(17) 0.19(2) 0.123(14) -0.059(13) -0.032(12) 0.103(16)
C9 0.083(10) 0.112(12) 0.147(14) -0.034(10) -0.047(9) 0.025(9)
C73 0.043(6) 0.034(5) 0.102(8) 0.009(5) 0.004(5) -0.001(4)
C74 0.058(7) 0.060(6) 0.099(9) 0.004(6) 0.033(6) 0.006(5)
C75 0.070(8) 0.060(7) 0.110(10) 0.003(6) 0.026(7) -0.013(6)
C76 0.054(7) 0.061(7) 0.138(12) 0.011(7) 0.041(8) -0.001(6)
C77 0.054(7) 0.045(6) 0.164(14) 0.011(7) 0.006(8) 0.005(5)
C78 0.050(7) 0.062(7) 0.103(9) 0.026(6) 0.005(6) 0.008(5)
C79 0.074(8) 0.086(9) 0.094(9) -0.030(7) 0.015(7) 0.008(7)
C81 0.124(13) 0.108(12) 0.128(13) -0.036(10) 0.042(11) -0.017(10)
C80 0.140(15) 0.134(14) 0.092(11) 0.021(10) 0.011(10) -0.006(12)
C82 0.054(8) 0.115(12) 0.131(13) 0.027(10) -0.032(8) -0.006(8)
C83 0.176(16) 0.213(17) 0.137(14) -0.014(13) -0.016(12) -0.048(14)
C84 0.199(14) 0.225(14) 0.212(14) 0.032(9) -0.005(9) 0.012(9)
C89 0.104(10) 0.088(9) 0.064(7) 0.002(6) -0.007(7) -0.001(8)
C90 0.057(8) 0.052(7) 0.238(19) 0.041(9) 0.058(10) 0.006(6)
C91 0.105(11) 0.090(9) 0.077(8) -0.005(7) -0.027(7) 0.014(8)
C87 0.049(6) 0.091(8) 0.081(8) -0.019(6) 0.020(5) -0.001(6)
C86 0.155(16) 0.129(13) 0.095(11) -0.008(9) 0.077(11) 0.015(11)
C88 0.036(6) 0.045(5) 0.139(11) 0.007(6) 0.004(6) 0.014(4)
C92 0.098(12) 0.21(2) 0.154(16) -0.116(16) 0.018(11) 0.002(13)
C93 0.20(2) 0.081(10) 0.114(12) 0.024(9) -0.049(12) 0.027(11)
C94 0.118(14) 0.147(16) 0.192(19) 0.071(15) -0.066(13) 0.016(12)
C85 0.149(14) 0.205(16) 0.156(14) 0.009(12) -0.077(12) 0.040(13)
C5 0.25(3) 0.144(18) 0.18(2) 0.076(16) -0.103(19) -0.034(18)
C6 0.174(16) 0.237(19) 0.203(17) -0.054(15) -0.046(14) 0.044(15)
C8 0.057(7) 0.098(9) 0.079(8) 0.026(7) 0.027(6) 0.008(7)
O25 0.027(3) 0.012(2) 0.041(3) 0.003(2) -0.002(2) -0.001(2)

loop_
_atom_type_symbol
_atom_type_description
_atom_type_scat_dispersion_real
_atom_type_scat_dispersion_imag
_atom_type_scat_source
C C 0.0033 0.0016 'International Tables Vol C Tables 4.2.6.8 and 6.1.1.4'
H H 0.0000 0.0000 'International Tables Vol C Tables 4.2.6.8 and 6.1.1.4'
O O 0.0106 0.0060 'International Tables Vol C Tables 4.2.6.8 and 6.1.1.4'
P P 0.1023 0.0942 'International Tables Vol C Tables 4.2.6.8 and 6.1.1.4'
Tm Tm -0.3139 5.2483 'International Tables Vol C Tables 4.2.6.8 and 6.1.1.4'

loop_
_geom_angle_atom_site_label_1
_geom_angle_atom_site_label_2
_geom_angle_atom_site_label_3
_geom_angle
O20 Tm4 O14 87.37(19)
O20 Tm4 O27 127.0(2)
O14 Tm4 O27 124.7(2)
O20 Tm4 O24 86.2(2)
O14 Tm4 O24 85.0(2)
O27 Tm4 O24 132.0(2)
O20 Tm4 O33 82.9(2)
O14 Tm4 O33 159.0(2)
O27 Tm4 O33 75.6(2)
O24 Tm4 O33 75.9(2)
O20 Tm4 O34 159.8(2)
O14 Tm4 O34 80.0(2)
O27 Tm4 O34 73.2(2)
O24 Tm4 O34 77.1(2)
O33 Tm4 O34 103.6(3)
O20 Tm4 O35 76.8(2)
O14 Tm4 O35 78.4(2)
O27 Tm4 O35 71.4(2)
O24 Tm4 O35 156.67(19)
O33 Tm4 O35 117.0(3)
O34 Tm4 O35 115.5(3)
O18 Tm1 O22 95.1(2)
O18 Tm1 O10 86.2(2)
O22 Tm1 O10 157.5(2)
O18 Tm1 O2 144.1(2)
O22 Tm1 O2 103.8(2)
O10 Tm1 O2 87.6(2)
O18 Tm1 O25 82.4(2)
O22 Tm1 O25 83.2(2)
O10 Tm1 O25 74.77(18)
O2 Tm1 O25 129.59(19)
O18 Tm1 O30 72.8(2)
O22 Tm1 O30 85.8(3)
O10 Tm1 O30 115.8(3)
O2 Tm1 O30 78.3(3)
O25 Tm1 O30 151.8(3)
O18 Tm1 O3 152.88(19)
O22 Tm1 O3 84.5(2)
O10 Tm1 O3 84.38(17)
O2 Tm1 O3 60.77(18)
O25 Tm1 O3 70.62(18)
O30 Tm1 O3 133.9(2)
O18 Tm1 P1 168.17(17)
O22 Tm1 P1 96.68(16)
O10 Tm1 P1 83.40(13)
O2 Tm1 P1 30.03(15)
O25 Tm1 P1 100.15(14)
O30 Tm1 P1 106.9(2)
O3 Tm1 P1 30.85(12)
O18 Tm1 Tm2 118.32(15)
O22 Tm1 Tm2 75.16(16)
O10 Tm1 Tm2 84.48(12)
O2 Tm1 Tm2 96.19(14)
O25 Tm1 Tm2 36.48(13)
O30 Tm1 Tm2 158.4(2)
O3 Tm1 Tm2 35.42(12)
P1 Tm1 Tm2 66.20(4)
O18 Tm1 Tm3 74.05(14)
O22 Tm1 Tm3 118.33(16)
O10 Tm1 Tm3 40.62(13)
O2 Tm1 Tm3 120.28(15)
O25 Tm1 Tm3 35.83(13)
O30 Tm1 Tm3 140.4(2)
O3 Tm1 Tm3 82.31(12)
P1 Tm1 Tm3 101.17(4)
Tm2 Tm1 Tm3 60.197(10)
O18 Tm1 H25 70.6(17)
O22 Tm1 H25 71.9(18)
O10 Tm1 H25 87.6(16)
O2 Tm1 H25 144.4(15)
O25 Tm1 H25 17.6(11)
O30 Tm1 H25 134.7(12)
O3 Tm1 H25 83.7(15)
P1 Tm1 H25 114.4(15)
Tm2 Tm1 H25 48.2(15)
Tm3 Tm1 H25 47.0(16)
O19 Tm3 O15 95.80(19)
O19 Tm3 O6 156.08(18)
O15 Tm3 O6 85.41(18)
O19 Tm3 O11 103.88(19)
O15 Tm3 O11 147.39(19)
O6 Tm3 O11 86.77(18)
O19 Tm3 O25 82.43(18)
O15 Tm3 O25 79.43(19)
O6 Tm3 O25 74.29(18)
O11 Tm3 O25 128.33(19)
O19 Tm3 O32 89.6(2)
O15 Tm3 O32 75.8(2)
O6 Tm3 O32 113.75(19)
O11 Tm3 O32 78.6(2)
O25 Tm3 O32 153.02(19)
O19 Tm3 O10 83.39(17)
O15 Tm3 O10 149.35(18)
O6 Tm3 O10 83.59(16)
O11 Tm3 O10 60.19(18)
O25 Tm3 O10 70.06(18)
O32 Tm3 O10 134.70(18)
O19 Tm3 P3 95.36(14)
O15 Tm3 P3 168.56(14)
O6 Tm3 P3 83.36(12)
O11 Tm3 P3 29.57(14)
O25 Tm3 P3 99.54(14)
O32 Tm3 P3 106.85(15)
O10 Tm3 P3 30.65(12)
O19 Tm3 Tm1 73.39(13)
O15 Tm3 Tm1 114.63(14)
O6 Tm3 Tm1 84.36(12)
O11 Tm3 Tm1 95.98(14)
O25 Tm3 Tm1 35.82(13)
O32 Tm3 Tm1 160.46(15)
O10 Tm3 Tm1 35.80(12)
P3 Tm3 Tm1 66.43(4)
O19 Tm3 Tm2 118.24(13)
O15 Tm3 Tm2 72.39(14)
O6 Tm3 Tm2 39.55(12)
O11 Tm3 Tm2 118.08(13)
O25 Tm3 Tm2 36.19(13)
O32 Tm3 Tm2 139.20(15)
O10 Tm3 Tm2 81.01(12)
P3 Tm3 Tm2 99.96(4)
Tm1 Tm3 Tm2 59.815(12)
O16 Tm2 O23 92.1(2)
O16 Tm2 O3 157.07(19)
O23 Tm2 O3 85.7(2)
O16 Tm2 O7 105.8(2)
O23 Tm2 O7 146.7(2)
O3 Tm2 O7 87.80(19)
O16 Tm2 O31 91.5(3)
O23 Tm2 O31 73.2(3)
O3 Tm2 O31 109.6(3)
O7 Tm2 O31 78.4(2)
O16 Tm2 O25 83.24(19)
O23 Tm2 O25 80.1(2)
O3 Tm2 O25 73.89(19)
O7 Tm2 O25 128.97(19)
O31 Tm2 O25 152.5(2)
O16 Tm2 O6 85.28(19)
O23 Tm2 O6 150.11(19)
O3 Tm2 O6 85.33(17)
O7 Tm2 O6 61.16(17)
O31 Tm2 O6 136.6(2)
O25 Tm2 O6 70.02(17)
O16 Tm2 P2 97.88(17)
O23 Tm2 P2 169.92(18)
O3 Tm2 P2 84.53(13)
O7 Tm2 P2 30.15(14)
O31 Tm2 P2 107.76(19)
O25 Tm2 P2 99.66(13)
O6 Tm2 P2 31.07(11)
O16 Tm2 Tm1 118.59(14)
O23 Tm2 Tm1 73.35(17)
O3 Tm2 Tm1 39.14(13)
O7 Tm2 Tm1 118.72(14)
O31 Tm2 Tm1 135.2(2)
O25 Tm2 Tm1 36.11(13)
O6 Tm2 Tm1 81.81(11)
P2 Tm2 Tm1 100.44(4)
O16 Tm2 Tm3 75.61(15)
O23 Tm2 Tm3 115.14(15)
O3 Tm2 Tm3 84.65(14)
O7 Tm2 Tm3 96.66(14)
O31 Tm2 Tm3 164.5(2)
O25 Tm2 Tm3 35.84(13)
O6 Tm2 Tm3 35.53(11)
P2 Tm2 Tm3 66.52(4)
Tm1 Tm2 Tm3 59.988(10)
O8 Tm5 O12 94.0(2)
O8 Tm5 O4 94.2(2)
O12 Tm5 O4 95.7(2)
O8 Tm5 O38 170.8(2)
O12 Tm5 O38 89.6(2)
O4 Tm5 O38 93.8(2)
O8 Tm5 O37 96.6(2)
O12 Tm5 O37 167.5(2)
O4 Tm5 O37 90.1(2)
O38 Tm5 O37 78.9(2)
O8 Tm5 O36 89.5(2)
O12 Tm5 O36 92.3(3)
O4 Tm5 O36 171.0(3)
O38 Tm5 O36 82.0(3)
O37 Tm5 O36 81.3(3)
O20 P5 O18 112.1(3)
O20 P5 O19 112.0(3)
O18 P5 O19 112.1(3)
O20 P5 O17 104.4(3)
O18 P5 O17 108.3(3)
O19 P5 O17 107.5(3)
O24 P6 O23 113.3(4)
O24 P6 O22 110.9(4)
O23 P6 O22 113.4(3)
O24 P6 O21 109.5(4)
O23 P6 O21 95.8(4)
O22 P6 O21 113.0(4)
O14 P4 O16 112.5(4)
O14 P4 O15 112.3(3)
O16 P4 O15 112.9(3)
O14 P4 O13 108.5(3)
O16 P4 O13 108.1(3)
O15 P4 O13 101.7(3)
O8 P2 O7 115.4(3)
O8 P2 O6 113.7(3)
O7 P2 O6 105.0(3)
O8 P2 O5 107.9(3)
O7 P2 O5 108.4(3)
O6 P2 O5 106.0(3)
O8 P2 Tm2 129.6(2)
O7 P2 Tm2 48.4(2)
O6 P2 Tm2 56.72(19)
O5 P2 Tm2 122.5(2)
O11 P3 O12 116.8(3)
O11 P3 O10 105.2(3)
O12 P3 O10 113.0(3)
O11 P3 O9 108.7(3)
O12 P3 O9 106.7(3)
O10 P3 O9 106.0(3)
O11 P3 Tm3 47.82(19)
O12 P3 Tm3 131.4(2)
O10 P3 Tm3 57.4(2)
O9 P3 Tm3 121.8(2)
O4 P1 O2 116.0(3)
O4 P1 O3 113.9(3)
O2 P1 O3 104.7(3)
O4 P1 O1 107.7(3)
O2 P1 O1 108.4(3)
O3 P1 O1 105.5(3)
O4 P1 Tm1 129.4(2)
O2 P1 Tm1 49.4(2)
O3 P1 Tm1 55.6(2)
O1 P1 Tm1 122.9(2)
O27 P7 O28 113.5(4)
O27 P7 O29 112.5(4)
O28 P7 O29 112.1(4)
O27 P7 O26 101.4(3)
O28 P7 O26 108.4(4)
O29 P7 O26 108.0(4)
C61 O21 P6 134.9(8)
P6 O24 Tm4 163.0(4)
P6 O23 Tm2 133.8(3)
P6 O22 Tm1 128.2(3)
C49 O17 P5 124.7(5)
P5 O20 Tm4 171.9(3)
P5 O19 Tm3 130.0(3)
P5 O18 Tm1 129.0(3)
C37 O13 P4 122.7(6)
P4 O14 Tm4 165.2(3)
P4 O16 Tm2 128.2(3)
P4 O15 Tm3 132.0(3)
C13 O5 P2 126.3(5)
P2 O8 Tm5 146.3(3)
P2 O7 Tm2 101.5(3)
P2 O6 Tm3 162.0(3)
P2 O6 Tm2 92.2(2)
Tm3 O6 Tm2 104.91(18)
C25 O9 P3 126.5(5)
P3 O12 Tm5 144.5(3)
P3 O10 Tm1 164.2(3)
P3 O10 Tm3 91.9(2)
Tm1 O10 Tm3 103.58(19)
P3 O11 Tm3 102.6(3)
C1 O1 P1 124.3(5)
P1 O4 Tm5 146.3(3)
P1 O2 Tm1 100.6(3)
P1 O3 Tm2 160.4(3)
P1 O3 Tm1 93.5(2)
Tm2 O3 Tm1 105.44(19)
P7 O27 Tm4 161.9(4)
C73 O26 P7 123.4(6)
Tm4 O33 H33A 125.9
Tm4 O33 H33B 126.1
H33A O33 H33B 107.9
C88 O35 Tm4 131.8(5)
C88 O35 H35 108.8(15)
Tm4 O35 H35 119.1(15)
C87 O32 Tm3 129.6(6)
C87 O32 H32 107.8(17)
Tm3 O32 H32 119.9(16)
C86 O31 Tm2 133.2(8)
C86 O31 H31 109.1(16)
Tm2 O31 H31 117.0(16)
C90 O37 Tm5 125.7(6)
C90 O37 H37 108.7(17)
Tm5 O37 H37 122.3(17)
C91 O36 Tm5 128.5(7)
C91 O36 H36 111.0(16)
Tm5 O36 H36 120.4(16)
C85 O30 Tm1 134.9(10)
C85 O30 H30 105.4(17)
Tm1 O30 H30 116.7(17)
Tm4 O34 H34A 111.0
Tm4 O34 H34B 110.3
H34A O34 H34B 108.1
C89 O38 Tm5 128.7(6)
C89 O38 H38 109.6(16)
Tm5 O38 H38 121.6(15)
C92 O39 H39A 109.5
C93 O40 H40A 109.5
C94 O41 H41A 109.5
O17 C49 C54 119.5(8)
O17 C49 C50 117.8(9)
C54 C49 C50 122.6(10)
C49 C50 C51 116.9(13)
C49 C50 C55 119.2(10)
C51 C50 C55 123.7(12)
C52 C51 C50 120.9(14)
C52 C51 H51 119.6
C50 C51 H51 119.6
C51 C52 C53 121.5(14)
C51 C52 H52 119.2
C53 C52 H52 119.2
C52 C53 C54 120.2(14)
C52 C53 H53 119.9
C54 C53 H53 119.9
C49 C54 C53 117.9(12)
C49 C54 C58 121.5(9)
C53 C54 C58 120.3(11)
C50 C55 C57 110.0(12)
C50 C55 C56 110.4(15)
C57 C55 C56 112.5(14)
C50 C55 H55 107.9
C57 C55 H55 107.9
C56 C55 H55 107.9
C55 C57 H57A 109.5
C55 C57 H57B 109.5
H57A C57 H57B 109.5
C55 C57 H57C 109.5
H57A C57 H57C 109.5
H57B C57 H57C 109.5
C55 C56 H56A 109.5
C55 C56 H56B 109.5
H56A C56 H56B 109.5
C55 C56 H56C 109.5
H56A C56 H56C 109.5
H56B C56 H56C 109.5
C59 C58 C54 112.5(10)
C59 C58 C60 109.0(11)
C54 C58 C60 109.2(12)
C59 C58 H58 108.7
C54 C58 H58 108.7
C60 C58 H58 108.7
C58 C59 H59A 109.5
C58 C59 H59B 109.5
H59A C59 H59B 109.5
C58 C59 H59C 109.5
H59A C59 H59C 109.5
H59B C59 H59C 109.5
C58 C60 H60A 109.5
C58 C60 H60B 109.5
H60A C60 H60B 109.5
C58 C60 H60C 109.5
H60A C60 H60C 109.5
H60B C60 H60C 109.5
O21 C61 C66 119.5(9)
O21 C61 C62 117.6(10)
C66 C61 C62 122.9(10)
C67 C62 C61 124.5(11)
C67 C62 C63 118.5(11)
C61 C62 C63 117.1(12)
C64 C63 C62 121.4(13)
C64 C63 H63 119.3
C62 C63 H63 119.3
C63 C64 C65 120.3(14)
C63 C64 H64 119.8
C65 C64 H64 119.8
C64 C65 C66 120.6(14)
C64 C65 H65 119.7
C66 C65 H65 119.7
C61 C66 C65 117.6(11)
C61 C66 C70 121.2(12)
C65 C66 C70 121.2(13)
C62 C67 C68 114.2(12)
C62 C67 C69 118.3(14)
C68 C67 C69 105.0(15)
C62 C67 H67 106.2
C68 C67 H67 106.2
C69 C67 H67 106.2
C67 C68 H68A 109.5
C67 C68 H68B 109.5
H68A C68 H68B 109.5
C67 C68 H68C 109.5
H68A C68 H68C 109.5
H68B C68 H68C 109.5
C67 C69 H69A 109.5
C67 C69 H69B 109.5
H69A C69 H69B 109.5
C67 C69 H69C 109.5
H69A C69 H69C 109.5
H69B C69 H69C 109.5
C72 C70 C66 118.6(14)
C72 C70 C71 106.4(15)
C66 C70 C71 104.8(14)
C72 C70 H70 108.9
C66 C70 H70 108.9
C71 C70 H70 108.9
C70 C72 H72A 109.5
C70 C72 H72B 109.5
H72A C72 H72B 109.5
C70 C72 H72C 109.5
H72A C72 H72C 109.5
H72B C72 H72C 109.5
C70 C71 H71A 109.5
C70 C71 H71B 109.5
H71A C71 H71B 109.5
C70 C71 H71C 109.5
H71A C71 H71C 109.5
H71B C71 H71C 109.5
C42 C37 C38 123.8(10)
C42 C37 O13 118.8(9)
C38 C37 O13 117.2(10)
C37 C42 C41 117.6(11)
C37 C42 C46 122.1(9)
C41 C42 C46 120.3(10)
C40 C41 C42 120.3(13)
C40 C41 H41 119.8
C42 C41 H41 119.8
C41 C40 C39 120.5(12)
C41 C40 H40 119.8
C39 C40 H40 119.8
C38 C39 C40 120.3(12)
C38 C39 H39 119.9
C40 C39 H39 119.9
C39 C38 C37 117.2(12)
C39 C38 C43 121.7(11)
C37 C38 C43 121.0(11)
C48 C46 C47 111.4(15)
C48 C46 C42 109.6(11)
C47 C46 C42 111.0(12)
C48 C46 H46 108.2
C47 C46 H46 108.2
C42 C46 H46 108.2
C46 C47 H47A 109.5
C46 C47 H47B 109.5
H47A C47 H47B 109.5
C46 C47 H47C 109.5
H47A C47 H47C 109.5
H47B C47 H47C 109.5
C46 C48 H48A 109.5
C46 C48 H48B 109.5
H48A C48 H48B 109.5
C46 C48 H48C 109.5
H48A C48 H48C 109.5
H48B C48 H48C 109.5
C44 C43 C38 110.1(11)
C44 C43 C45 112.4(13)
C38 C43 C45 112.4(13)
C44 C43 H43 107.2
C38 C43 H43 107.2
C45 C43 H43 107.2
C43 C44 H44A 109.5
C43 C44 H44B 109.5
H44A C44 H44B 109.5
C43 C44 H44C 109.5
H44A C44 H44C 109.5
H44B C44 H44C 109.5
C43 C45 H45A 109.5
C43 C45 H45B 109.5
H45A C45 H45B 109.5
C43 C45 H45C 109.5
H45A C45 H45C 109.5
H45B C45 H45C 109.5
C18 C13 C14 124.9(8)
C18 C13 O5 119.0(8)
C14 C13 O5 115.8(8)
C15 C14 C13 116.7(9)
C15 C14 C22 121.8(10)
C13 C14 C22 121.5(9)
C16 C15 C14 121.5(11)
C16 C15 H15 119.2
C14 C15 H15 119.2
C15 C16 C17 120.8(10)
C15 C16 H16 119.6
C17 C16 H16 119.6
C16 C17 C18 120.3(10)
C16 C17 H17 119.9
C18 C17 H17 119.9
C13 C18 C17 115.6(9)
C13 C18 C19 124.0(8)
C17 C18 C19 120.4(9)
C23 C22 C24 112.8(15)
C23 C22 C14 111.3(10)
C24 C22 C14 110.5(11)
C23 C22 H22 107.3
C24 C22 H22 107.3
C14 C22 H22 107.3
C22 C24 H24A 109.5
C22 C24 H24B 109.5
H24A C24 H24B 109.5
C22 C24 H24C 109.5
H24A C24 H24C 109.5
H24B C24 H24C 109.5
C22 C23 H23A 109.5
C22 C23 H23B 109.5
H23A C23 H23B 109.5
C22 C23 H23C 109.5
H23A C23 H23C 109.5
H23B C23 H23C 109.5
C18 C19 C20 111.2(9)
C18 C19 C21 111.8(10)
C20 C19 C21 110.3(9)
C18 C19 H19 107.8
C20 C19 H19 107.8
C21 C19 H19 107.8
C19 C20 H20A 109.5
C19 C20 H20B 109.5
H20A C20 H20B 109.5
C19 C20 H20C 109.5
H20A C20 H20C 109.5
H20B C20 H20C 109.5
C19 C21 H21A 109.5
C19 C21 H21B 109.5
H21A C21 H21B 109.5
C19 C21 H21C 109.5
H21A C21 H21C 109.5
H21B C21 H21C 109.5
C26 C25 O9 118.5(9)
C26 C25 C30 123.4(9)
O9 C25 C30 117.8(9)
C29 C30 C25 116.6(10)
C29 C30 C34 124.1(10)
C25 C30 C34 119.1(9)
C30 C29 C28 121.7(10)
C30 C29 H29 119.2
C28 C29 H29 119.2
C27 C28 C29 120.4(10)
C27 C28 H28 119.8
C29 C28 H28 119.8
C28 C27 C26 120.4(11)
C28 C27 H27 119.8
C26 C27 H27 119.8
C25 C26 C27 117.3(10)
C25 C26 C31 123.3(8)
C27 C26 C31 119.3(10)
C30 C34 C35 110.0(11)
C30 C34 C36 113.3(10)
C35 C34 C36 109.7(11)
C30 C34 H34 107.9
C35 C34 H34 107.9
C36 C34 H34 107.9
C34 C36 H36A 109.5
C34 C36 H36B 109.5
H36A C36 H36B 109.5
C34 C36 H36C 109.5
H36A C36 H36C 109.5
H36B C36 H36C 109.5
C34 C35 H35A 109.5
C34 C35 H35B 109.5
H35A C35 H35B 109.5
C34 C35 H35C 109.5
H35A C35 H35C 109.5
H35B C35 H35C 109.5
C32 C31 C33 112.4(12)
C32 C31 C26 111.0(10)
C33 C31 C26 112.5(10)
C32 C31 H31A 106.9
C33 C31 H31A 106.9
C26 C31 H31A 106.9
C31 C33 H33C 109.5
C31 C33 H33D 109.5
H33C C33 H33D 109.5
C31 C33 H33E 109.5
H33C C33 H33E 109.5
H33D C33 H33E 109.5
C31 C32 H32A 109.5
C31 C32 H32B 109.5
H32A C32 H32B 109.5
C31 C32 H32C 109.5
H32A C32 H32C 109.5
H32B C32 H32C 109.5
O1 C1 C2AA 117.0(9)
O1 C1 C2 118.5(10)
C2AA C1 C2 124.4(10)
C3 C2 C1 114.4(13)
C3 C2 C7 122.8(13)
C1 C2 C7 122.8(10)
C4 C3 C2 122.8(14)
C4 C3 H3 118.6
C2 C3 H3 118.6
C3 C4 C1AA 120.8(13)
C3 C4 H4 119.6
C1AA C4 H4 119.6
C4 C1AA C2AA 121.3(15)
C4 C1AA H1AA 119.3
C2AA C1AA H1AA 119.3
C1AA C2AA C1 116.0(13)
C1AA C2AA C8 121.5(13)
C1 C2AA C8 122.4(9)
C2 C7 C3AA 112.7(14)
C2 C7 C9 110.8(12)
C3AA C7 C9 110.3(12)
C2 C7 H7 107.6
C3AA C7 H7 107.6
C9 C7 H7 107.6
C7 C3AA H3AA 109.5
C7 C3AA H3AB 109.5
H3AA C3AA H3AB 109.5
C7 C3AA H3AC 109.5
H3AA C3AA H3AC 109.5
H3AB C3AA H3AC 109.5
C7 C9 H9A 109.5
C7 C9 H9B 109.5
H9A C9 H9B 109.5
C7 C9 H9C 109.5
H9A C9 H9C 109.5
H9B C9 H9C 109.5
C78 C73 O26 115.9(10)
C78 C73 C74 123.7(10)
O26 C73 C74 120.2(10)
C75 C74 C73 116.0(12)
C75 C74 C79 120.3(12)
C73 C74 C79 123.7(10)
C76 C75 C74 122.4(13)
C76 C75 H75 118.8
C74 C75 H75 118.8
C75 C76 C77 121.9(11)
C75 C76 H76 119.1
C77 C76 H76 119.1
C76 C77 C78 117.2(13)
C76 C77 H77 121.4
C78 C77 H77 121.4
C73 C78 C77 118.6(12)
C73 C78 C82 123.9(11)
C77 C78 C82 117.4(13)
C80 C79 C74 112.1(12)
C80 C79 C81 116.4(13)
C74 C79 C81 107.9(12)
C80 C79 H79 106.6
C74 C79 H79 106.6
C81 C79 H79 106.6
C79 C81 H81A 109.5
C79 C81 H81B 109.5
H81A C81 H81B 109.5
C79 C81 H81C 109.5
H81A C81 H81C 109.5
H81B C81 H81C 109.5
C79 C80 H80A 109.5
C79 C80 H80B 109.5
H80A C80 H80B 109.5
C79 C80 H80C 109.5
H80A C80 H80C 109.5
H80B C80 H80C 109.5
C78 C82 C83 115.6(14)
C78 C82 C84 107.4(15)
C83 C82 C84 115.6(17)
C78 C82 H82 105.8
C83 C82 H82 105.8
C84 C82 H82 105.8
C82 C83 H83A 109.5
C82 C83 H83B 109.5
H83A C83 H83B 109.5
C82 C83 H83C 109.5
H83A C83 H83C 109.5
H83B C83 H83C 109.5
C82 C84 H84A 109.5
C82 C84 H84B 109.5
H84A C84 H84B 109.5
C82 C84 H84C 109.5
H84A C84 H84C 109.5
H84B C84 H84C 109.5
O38 C89 H89A 109.5
O38 C89 H89B 109.5
H89A C89 H89B 109.5
O38 C89 H89C 109.5
H89A C89 H89C 109.5
H89B C89 H89C 109.5
O37 C90 H90A 109.5
O37 C90 H90B 109.5
H90A C90 H90B 109.5
O37 C90 H90C 109.5
H90A C90 H90C 109.5
H90B C90 H90C 109.5
O36 C91 H91A 109.5
O36 C91 H91B 109.5
H91A C91 H91B 109.5
O36 C91 H91C 109.5
H91A C91 H91C 109.5
H91B C91 H91C 109.5
O32 C87 H87A 109.5
O32 C87 H87B 109.5
H87A C87 H87B 109.5
O32 C87 H87C 109.5
H87A C87 H87C 109.5
H87B C87 H87C 109.5
O31 C86 H86A 109.5
O31 C86 H86B 109.5
H86A C86 H86B 109.5
O31 C86 H86C 109.5
H86A C86 H86C 109.5
H86B C86 H86C 109.5
O35 C88 H88A 109.5
O35 C88 H88B 109.5
H88A C88 H88B 109.5
O35 C88 H88C 109.5
H88A C88 H88C 109.5
H88B C88 H88C 109.5
O39 C92 H92A 109.5
O39 C92 H92B 109.5
H92A C92 H92B 109.5
O39 C92 H92C 109.5
H92A C92 H92C 109.5
H92B C92 H92C 109.5
O40 C93 H93A 109.5
O40 C93 H93B 109.5
H93A C93 H93B 109.5
O40 C93 H93C 109.5
H93A C93 H93C 109.5
H93B C93 H93C 109.5
O41 C94 H94A 109.5
O41 C94 H94B 109.5
H94A C94 H94B 109.5
O41 C94 H94C 109.5
H94A C94 H94C 109.5
H94B C94 H94C 109.5
O30 C85 H85A 109.5
O30 C85 H85B 109.5
H85A C85 H85B 109.5
O30 C85 H85C 109.5
H85A C85 H85C 109.5
H85B C85 H85C 109.5
C8 C5 H5A 109.5
C8 C5 H5B 109.5
H5A C5 H5B 109.5
C8 C5 H5C 109.5
H5A C5 H5C 109.5
H5B C5 H5C 109.5
C8 C6 H6A 109.5
C8 C6 H6B 109.5
H6A C6 H6B 109.5
C8 C6 H6C 109.5
H6A C6 H6C 109.5
H6B C6 H6C 109.5
C5 C8 C2AA 116.4(13)
C5 C8 C6 106.9(16)
C2AA C8 C6 112.5(13)
C5 C8 H8 106.9
C2AA C8 H8 106.9
C6 C8 H8 106.9
Tm1 O25 Tm3 108.4(2)
Tm1 O25 Tm2 107.4(2)
Tm3 O25 Tm2 108.0(2)
Tm1 O25 H25 102(7)
Tm3 O25 H25 114(7)
Tm2 O25 H25 117(7)

loop_
_geom_bond_atom_site_label_1
_geom_bond_atom_site_label_2
_geom_bond_distance
Tm4 O20 2.188(5)
Tm4 O14 2.225(5)
Tm4 O27 2.241(6)
Tm4 O24 2.255(6)
Tm4 O33 2.323(7)
Tm4 O34 2.342(7)
Tm4 O35 2.391(6)
Tm1 O18 2.208(5)
Tm1 O22 2.236(6)
Tm1 O10 2.256(5)
Tm1 O2 2.287(6)
Tm1 O25 2.311(5)
Tm1 O30 2.333(7)
Tm1 O3 2.451(5)
Tm1 P1 2.963(2)
Tm1 Tm2 3.7420(7)
Tm1 Tm3 3.7486(6)
Tm1 H25 2.61(8)
Tm3 O19 2.184(5)
Tm3 O15 2.238(5)
Tm3 O6 2.259(5)
Tm3 O11 2.261(5)
Tm3 O25 2.312(5)
Tm3 O32 2.322(6)
Tm3 O10 2.511(5)
Tm3 P3 2.9776(19)
Tm3 Tm2 3.7564(5)
Tm2 O16 2.194(6)
Tm2 O23 2.198(6)
Tm2 O3 2.250(5)
Tm2 O7 2.257(5)
Tm2 O31 2.304(6)
Tm2 O25 2.332(5)
Tm2 O6 2.475(5)
Tm2 P2 2.959(2)
Tm5 O8 2.174(5)
Tm5 O12 2.177(5)
Tm5 O4 2.182(5)
Tm5 O38 2.275(6)
Tm5 O37 2.280(6)
Tm5 O36 2.299(7)
P5 O20 1.504(6)
P5 O18 1.517(6)
P5 O19 1.518(5)
P5 O17 1.612(5)
P6 O24 1.483(6)
P6 O23 1.518(7)
P6 O22 1.523(7)
P6 O21 1.626(7)
P4 O14 1.501(6)
P4 O16 1.514(6)
P4 O15 1.528(6)
P4 O13 1.611(6)
P2 O8 1.506(5)
P2 O7 1.516(6)
P2 O6 1.528(5)
P2 O5 1.593(6)
P3 O11 1.506(6)
P3 O12 1.507(5)
P3 O10 1.519(5)
P3 O9 1.600(6)
P1 O4 1.494(5)
P1 O2 1.509(6)
P1 O3 1.522(5)
P1 O1 1.602(6)
P7 O27 1.493(6)
P7 O28 1.510(7)
P7 O29 1.526(7)
P7 O26 1.643(7)
O21 C61 1.318(12)
O17 C49 1.380(10)
O13 C37 1.436(11)
O5 C13 1.403(9)
O9 C25 1.397(10)
O1 C1 1.396(10)
O26 C73 1.395(11)
O33 H33A 0.9731
O33 H33B 0.9740
O35 C88 1.426(10)
O35 H35 0.873(9)
O32 C87 1.418(11)
O32 H32 0.878(10)
O31 C86 1.398(14)
O31 H31 0.879(10)
O37 C90 1.438(12)
O37 H37 0.879(9)
O36 C91 1.388(13)
O36 H36 0.876(9)
O30 C85 1.395(17)
O30 H30 0.878(10)
O34 H34A 0.8947
O34 H34B 0.8951
O38 C89 1.415(12)
O38 H38 0.876(9)
O39 C92 1.424(16)
O39 H39A 0.8400
O40 C93 1.428(15)
O40 H40A 0.8400
O41 C94 1.491(17)
O41 H41A 0.8400
C49 C54 1.384(14)
C49 C50 1.404(14)
C50 C51 1.405(18)
C50 C55 1.508(19)
C51 C52 1.36(2)
C51 H51 0.9500
C52 C53 1.37(2)
C52 H52 0.9500
C53 C54 1.405(16)
C53 H53 0.9500
C54 C58 1.525(17)
C55 C57 1.51(2)
C55 C56 1.58(2)
C55 H55 1.0000
C57 H57A 0.9800
C57 H57B 0.9800
C57 H57C 0.9800
C56 H56A 0.9800
C56 H56B 0.9800
C56 H56C 0.9800
C58 C59 1.509(18)
C58 C60 1.554(17)
C58 H58 1.0000
C59 H59A 0.9800
C59 H59B 0.9800
C59 H59C 0.9800
C60 H60A 0.9800
C60 H60B 0.9800
C60 H60C 0.9800
C61 C66 1.400(16)
C61 C62 1.408(14)
C62 C67 1.396(16)
C62 C63 1.447(18)
C63 C64 1.36(2)
C63 H63 0.9500
C64 C65 1.412(19)
C64 H64 0.9500
C65 C66 1.433(18)
C65 H65 0.9500
C66 C70 1.538(16)
C67 C68 1.50(2)
C67 C69 1.546(18)
C67 H67 1.0000
C68 H68A 0.9800
C68 H68B 0.9800
C68 H68C 0.9800
C69 H69A 0.9800
C69 H69B 0.9800
C69 H69C 0.9800
C70 C72 1.494(19)
C70 C71 1.64(2)
C70 H70 1.0000
C72 H72A 0.9800
C72 H72B 0.9800
C72 H72C 0.9800
C71 H71A 0.9800
C71 H71B 0.9800
C71 H71C 0.9800
C37 C42 1.370(14)
C37 C38 1.411(14)
C42 C41 1.398(14)
C42 C46 1.543(15)
C41 C40 1.394(19)
C41 H41 0.9500
C40 C39 1.40(2)
C40 H40 0.9500
C39 C38 1.383(17)
C39 H39 0.9500
C38 C43 1.532(17)
C46 C48 1.49(2)
C46 C47 1.516(18)
C46 H46 1.0000
C47 H47A 0.9800
C47 H47B 0.9800
C47 H47C 0.9800
C48 H48A 0.9800
C48 H48B 0.9800
C48 H48C 0.9800
C43 C44 1.49(2)
C43 C45 1.543(19)
C43 H43 1.0000
C44 H44A 0.9800
C44 H44B 0.9800
C44 H44C 0.9800
C45 H45A 0.9800
C45 H45B 0.9800
C45 H45C 0.9800
C13 C18 1.384(12)
C13 C14 1.390(13)
C14 C15 1.380(14)
C14 C22 1.538(14)
C15 C16 1.365(17)
C15 H15 0.9500
C16 C17 1.389(16)
C16 H16 0.9500
C17 C18 1.419(13)
C17 H17 0.9500
C18 C19 1.482(14)
C22 C23 1.471(18)
C22 C24 1.498(19)
C22 H22 1.0000
C24 H24A 0.9800
C24 H24B 0.9800
C24 H24C 0.9800
C23 H23A 0.9800
C23 H23B 0.9800
C23 H23C 0.9800
C19 C20 1.526(17)
C19 C21 1.535(15)
C19 H19 1.0000
C20 H20A 0.9800
C20 H20B 0.9800
C20 H20C 0.9800
C21 H21A 0.9800
C21 H21B 0.9800
C21 H21C 0.9800
C25 C26 1.368(14)
C25 C30 1.398(14)
C30 C29 1.372(14)
C30 C34 1.500(16)
C29 C28 1.382(16)
C29 H29 0.9500
C28 C27 1.355(15)
C28 H28 0.9500
C27 C26 1.412(12)
C27 H27 0.9500
C26 C31 1.526(15)
C34 C35 1.515(17)
C34 C36 1.542(17)
C34 H34 1.0000
C36 H36A 0.9800
C36 H36B 0.9800
C36 H36C 0.9800
C35 H35A 0.9800
C35 H35B 0.9800
C35 H35C 0.9800
C31 C32 1.473(17)
C31 C33 1.496(17)
C31 H31A 1.0000
C33 H33C 0.9800
C33 H33D 0.9800
C33 H33E 0.9800
C32 H32A 0.9800
C32 H32B 0.9800
C32 H32C 0.9800
C1 C2AA 1.406(15)
C1 C2 1.416(15)
C2 C3 1.403(17)
C2 C7 1.473(18)
C3 C4 1.36(2)
C3 H3 0.9500
C4 C1AA 1.37(2)
C4 H4 0.9500
C1AA C2AA 1.402(15)
C1AA H1AA 0.9500
C2AA C8 1.487(17)
C7 C3AA 1.505(19)
C7 C9 1.555(17)
C7 H7 1.0000
C3AA H3AA 0.9800
C3AA H3AB 0.9800
C3AA H3AC 0.9800
C9 H9A 0.9800
C9 H9B 0.9800
C9 H9C 0.9800
C73 C78 1.370(16)
C73 C74 1.406(16)
C74 C75 1.392(15)
C74 C79 1.523(18)
C75 C76 1.365(18)
C75 H75 0.9500
C76 C77 1.394(19)
C76 H76 0.9500
C77 C78 1.447(16)
C77 H77 0.9500
C78 C82 1.505(19)
C79 C80 1.500(19)
C79 C81 1.544(17)
C79 H79 1.0000
C81 H81A 0.9800
C81 H81B 0.9800
C81 H81C 0.9800
C80 H80A 0.9800
C80 H80B 0.9800
C80 H80C 0.9800
C82 C83 1.53(2)
C82 C84 1.58(3)
C82 H82 1.0000
C83 H83A 0.9800
C83 H83B 0.9800
C83 H83C 0.9800
C84 H84A 0.9800
C84 H84B 0.9800
C84 H84C 0.9800
C89 H89A 0.9800
C89 H89B 0.9800
C89 H89C 0.9800
C90 H90A 0.9800
C90 H90B 0.9800
C90 H90C 0.9800
C91 H91A 0.9800
C91 H91B 0.9800
C91 H91C 0.9800
C87 H87A 0.9800
C87 H87B 0.9800
C87 H87C 0.9800
C86 H86A 0.9800
C86 H86B 0.9800
C86 H86C 0.9800
C88 H88A 0.9800
C88 H88B 0.9800
C88 H88C 0.9800
C92 H92A 0.9800
C92 H92B 0.9800
C92 H92C 0.9800
C93 H93A 0.9800
C93 H93B 0.9800
C93 H93C 0.9800
C94 H94A 0.9800
C94 H94B 0.9800
C94 H94C 0.9800
C85 H85A 0.9800
C85 H85B 0.9800
C85 H85C 0.9800
C5 C8 1.486(19)
C5 H5A 0.9800
C5 H5B 0.9800
C5 H5C 0.9800
C6 C8 1.51(2)
C6 H6A 0.9800
C6 H6B 0.9800
C6 H6C 0.9800
C8 H8 1.0000
O25 H25 0.81(2)

loop_
_geom_hbond_atom_site_label_D
_geom_hbond_atom_site_label_H
_geom_hbond_atom_site_label_A
_geom_hbond_distance_DH
_geom_hbond_distance_HA
_geom_hbond_distance_DA
_geom_hbond_angle_DHA
_geom_hbond_site_symmetry_A
O33 H33A O41 0.97 1.81 2.744(14) 159.7 .
O33 H33B O40 0.97 1.65 2.620(10) 171.3 .
O34 H34B O39 0.90 2.23 2.874(12) 128.1 .
O39 H39A O27 0.84 2.69 3.172(11) 118.3 .
O39 H39A O28 0.84 1.91 2.695(12) 155.5 .
O40 H40A O29 0.84 1.91 2.729(12) 165.9 .
O41 H41A O22 0.84 2.02 2.855(12) 177.2 .
C90 H90B O4 0.98 2.60 3.303(12) 128.7 .
C87 H87B O11 0.98 2.57 3.188(12) 120.7 .
C86 H86C O7 0.98 2.59 3.171(14) 118.0 .
O35 H35 O26 0.873(9) 1.94(3) 2.725(8) 149(6) .
O37 H37 O29 0.879(9) 1.67(3) 2.528(8) 163(7) 2_546
O36 H36 O39 0.876(9) 2.045(17) 2.919(14) 175(7) 2_546
O38 H38 O28 0.876(9) 1.72(3) 2.560(8) 160(8) 2_546
O33 H33A O41 0.97 1.81 2.744(14) 159.7 .
O33 H33B O40 0.97 1.65 2.620(10) 171.3 .
O34 H34B O39 0.90 2.23 2.874(12) 128.1 .
O39 H39A O28 0.84 1.91 2.695(12) 155.5 .
O40 H40A O29 0.84 1.91 2.729(12) 165.9 .
O41 H41A O22 0.84 2.02 2.855(12) 177.2 .
C90 H90B O4 0.98 2.60 3.303(12) 128.7 .
C87 H87B O11 0.98 2.57 3.188(12) 120.7 .
C86 H86C O7 0.98 2.59 3.171(14) 118.0 .
O35 H35 O26 0.873(9) 1.94(3) 2.725(8) 149(6) .
O37 H37 O29 0.879(9) 1.67(3) 2.528(8) 163(7) 2_546
O36 H36 O39 0.876(9) 2.045(17) 2.919(14) 175(7) 2_546
O38 H38 O28 0.876(9) 1.72(3) 2.560(8) 160(8) 2_546

loop_
_geom_torsion_atom_site_label_1
_geom_torsion_atom_site_label_2
_geom_torsion_atom_site_label_3
_geom_torsion_atom_site_label_4
_geom_torsion
O24 P6 O21 C61 87.4(10)
O23 P6 O21 C61 -155.4(9)
O22 P6 O21 C61 -36.9(10)
O23 P6 O24 Tm4 49.8(16)
O22 P6 O24 Tm4 -79.1(15)
O21 P6 O24 Tm4 155.4(14)
O24 P6 O23 Tm2 -80.7(6)
O22 P6 O23 Tm2 46.9(6)
O21 P6 O23 Tm2 165.1(5)
O24 P6 O22 Tm1 79.9(5)
O23 P6 O22 Tm1 -48.9(5)
O21 P6 O22 Tm1 -156.6(4)
O20 P5 O17 C49 -149.8(7)
O18 P5 O17 C49 -30.2(7)
O19 P5 O17 C49 91.1(7)
O20 P5 O19 Tm3 70.6(4)
O18 P5 O19 Tm3 -56.4(5)
O17 P5 O19 Tm3 -175.3(3)
O20 P5 O18 Tm1 -73.5(5)
O19 P5 O18 Tm1 53.4(5)
O17 P5 O18 Tm1 171.8(4)
O14 P4 O13 C37 87.8(7)
O16 P4 O13 C37 -34.5(7)
O15 P4 O13 C37 -153.6(7)
O16 P4 O14 Tm4 -94.8(14)
O15 P4 O14 Tm4 34.0(15)
O13 P4 O14 Tm4 145.7(13)
O14 P4 O16 Tm2 75.7(5)
O15 P4 O16 Tm2 -52.8(5)
O13 P4 O16 Tm2 -164.5(4)
O14 P4 O15 Tm3 -78.1(5)
O16 P4 O15 Tm3 50.4(5)
O13 P4 O15 Tm3 166.1(4)
O8 P2 O5 C13 -10.6(7)
O7 P2 O5 C13 115.0(7)
O6 P2 O5 C13 -132.7(6)
Tm2 P2 O5 C13 166.9(6)
O7 P2 O8 Tm5 67.9(7)
O6 P2 O8 Tm5 -53.4(7)
O5 P2 O8 Tm5 -170.7(5)
Tm2 P2 O8 Tm5 12.1(8)
O8 P2 O7 Tm2 -121.5(3)
O6 P2 O7 Tm2 4.4(3)
O5 P2 O7 Tm2 117.4(3)
O8 P2 O6 Tm3 -39.5(11)
O7 P2 O6 Tm3 -166.4(9)
O5 P2 O6 Tm3 78.9(10)
Tm2 P2 O6 Tm3 -162.5(11)
O8 P2 O6 Tm2 123.0(3)
O7 P2 O6 Tm2 -3.9(3)
O5 P2 O6 Tm2 -118.6(3)
O11 P3 O9 C25 116.6(8)
O12 P3 O9 C25 -10.2(9)
O10 P3 O9 C25 -130.9(8)
Tm3 P3 O9 C25 167.9(7)
O11 P3 O12 Tm5 71.2(7)
O10 P3 O12 Tm5 -50.9(7)
O9 P3 O12 Tm5 -167.0(6)
Tm3 P3 O12 Tm5 15.1(8)
O11 P3 O10 Tm1 -172.2(11)
O12 P3 O10 Tm1 -43.7(12)
O9 P3 O10 Tm1 72.8(12)
Tm3 P3 O10 Tm1 -169.3(12)
O11 P3 O10 Tm3 -2.9(3)
O12 P3 O10 Tm3 125.6(3)
O9 P3 O10 Tm3 -117.9(3)
O12 P3 O11 Tm3 -122.8(3)
O10 P3 O11 Tm3 3.3(3)
O9 P3 O11 Tm3 116.4(3)
O4 P1 O1 C1 -18.5(8)
O2 P1 O1 C1 107.8(7)
O3 P1 O1 C1 -140.5(7)
Tm1 P1 O1 C1 160.8(6)
O2 P1 O4 Tm5 70.0(7)
O3 P1 O4 Tm5 -51.7(7)
O1 P1 O4 Tm5 -168.3(6)
Tm1 P1 O4 Tm5 12.6(8)
O4 P1 O2 Tm1 -120.8(3)
O3 P1 O2 Tm1 5.7(4)
O1 P1 O2 Tm1 117.9(3)
O4 P1 O3 Tm2 -42.7(11)
O2 P1 O3 Tm2 -170.4(9)
O1 P1 O3 Tm2 75.2(10)
Tm1 P1 O3 Tm2 -165.2(11)
O4 P1 O3 Tm1 122.6(3)
O2 P1 O3 Tm1 -5.2(3)
O1 P1 O3 Tm1 -119.5(3)
O28 P7 O27 Tm4 -102.6(14)
O29 P7 O27 Tm4 128.6(14)
O26 P7 O27 Tm4 13.4(16)
O27 P7 O26 C73 156.0(9)
O28 P7 O26 C73 -84.2(9)
O29 P7 O26 C73 37.6(10)
P5 O17 C49 C54 -91.2(9)
P5 O17 C49 C50 92.4(9)
O17 C49 C50 C51 177.9(10)
C54 C49 C50 C51 1.6(16)
O17 C49 C50 C55 4.0(15)
C54 C49 C50 C55 -172.2(11)
C49 C50 C51 C52 0(2)
C55 C50 C51 C52 173.8(15)
C50 C51 C52 C53 -3(3)
C51 C52 C53 C54 3(2)
O17 C49 C54 C53 -177.3(9)
C50 C49 C54 C53 -1.1(15)
O17 C49 C54 C58 -3.6(14)
C50 C49 C54 C58 172.6(10)
C52 C53 C54 C49 -1.3(18)
C52 C53 C54 C58 -175.1(13)
C49 C50 C55 C57 73.2(15)
C51 C50 C55 C57 -100.3(17)
C49 C50 C55 C56 -162.1(13)
C51 C50 C55 C56 25(2)
C49 C54 C58 C59 -110.1(13)
C53 C54 C58 C59 63.5(16)
C49 C54 C58 C60 128.8(11)
C53 C54 C58 C60 -57.7(14)
P6 O21 C61 C66 84.6(13)
P6 O21 C61 C62 -97.3(12)
O21 C61 C62 C67 -0.4(18)
C66 C61 C62 C67 177.7(12)
O21 C61 C62 C63 -179.3(11)
C66 C61 C62 C63 -1.2(19)
C67 C62 C63 C64 -175.4(14)
C61 C62 C63 C64 4(2)
C62 C63 C64 C65 -4(2)
C63 C64 C65 C66 2(2)
O21 C61 C66 C65 177.6(11)
C62 C61 C66 C65 -0.4(19)
O21 C61 C66 C70 -1.6(19)
C62 C61 C66 C70 -179.6(13)
C64 C65 C66 C61 0(2)
C64 C65 C66 C70 179.1(14)
C61 C62 C67 C68 -90.2(16)
C63 C62 C67 C68 88.7(17)
C61 C62 C67 C69 145.5(14)
C63 C62 C67 C69 -35.6(18)
C61 C66 C70 C72 125.6(18)
C65 C66 C70 C72 -54(3)
C61 C66 C70 C71 -115.9(15)
C65 C66 C70 C71 64.9(16)
P4 O13 C37 C42 88.3(12)
P4 O13 C37 C38 -96.3(11)
C38 C37 C42 C41 7(2)
O13 C37 C42 C41 -178.3(11)
C38 C37 C42 C46 -172.8(12)
O13 C37 C42 C46 2.3(18)
C37 C42 C41 C40 -4(2)
C46 C42 C41 C40 175.1(14)
C42 C41 C40 C39 1(3)
C41 C40 C39 C38 0(3)
C40 C39 C38 C37 2(2)
C40 C39 C38 C43 -177.4(15)
C42 C37 C38 C39 -5(2)
O13 C37 C38 C39 179.4(12)
C42 C37 C38 C43 173.8(13)
O13 C37 C38 C43 -1.3(18)
C37 C42 C46 C48 101.6(16)
C41 C42 C46 C48 -77.9(18)
C37 C42 C46 C47 -134.9(14)
C41 C42 C46 C47 45.6(17)
C39 C38 C43 C44 111.1(15)
C37 C38 C43 C44 -68.2(15)
C39 C38 C43 C45 -15(2)
C37 C38 C43 C45 165.6(13)
P2 O5 C13 C18 -83.7(9)
P2 O5 C13 C14 101.8(8)
C18 C13 C14 C15 1.4(15)
O5 C13 C14 C15 175.5(9)
C18 C13 C14 C22 -179.1(9)
O5 C13 C14 C22 -5.0(13)
C13 C14 C15 C16 0.3(18)
C22 C14 C15 C16 -179.2(12)
C14 C15 C16 C17 -2(2)
C15 C16 C17 C18 2.2(18)
C14 C13 C18 C17 -1.2(14)
O5 C13 C18 C17 -175.2(8)
C14 C13 C18 C19 178.8(10)
O5 C13 C18 C19 4.8(13)
C16 C17 C18 C13 -0.6(15)
C16 C17 C18 C19 179.4(11)
C15 C14 C22 C23 -82.8(18)
C13 C14 C22 C23 97.8(15)
C15 C14 C22 C24 43.4(17)
C13 C14 C22 C24 -136.1(14)
C13 C18 C19 C20 114.4(11)
C17 C18 C19 C20 -65.6(12)
C13 C18 C19 C21 -121.8(10)
C17 C18 C19 C21 58.1(13)
P3 O9 C25 C26 -85.9(10)
P3 O9 C25 C30 99.5(10)
C26 C25 C30 C29 3.2(15)
O9 C25 C30 C29 177.6(8)
C26 C25 C30 C34 -172.7(9)
O9 C25 C30 C34 1.6(13)
C25 C30 C29 C28 -0.3(16)
C34 C30 C29 C28 175.4(11)
C30 C29 C28 C27 -2.0(19)
C29 C28 C27 C26 1.5(19)
O9 C25 C26 C27 -178.0(9)
C30 C25 C26 C27 -3.7(15)
O9 C25 C26 C31 -0.3(14)
C30 C25 C26 C31 174.0(10)
C28 C27 C26 C25 1.2(16)
C28 C27 C26 C31 -176.6(11)
C29 C30 C34 C35 -101.6(13)
C25 C30 C34 C35 74.0(12)
C29 C30 C34 C36 21.6(16)
C25 C30 C34 C36 -162.9(10)
C25 C26 C31 C32 108.3(12)
C27 C26 C31 C32 -74.1(13)
C25 C26 C31 C33 -124.9(12)
C27 C26 C31 C33 52.7(15)
P1 O1 C1 C2AA 102.9(9)
P1 O1 C1 C2 -79.8(10)
O1 C1 C2 C3 177.9(9)
C2AA C1 C2 C3 -5.0(15)
O1 C1 C2 C7 -0.4(15)
C2AA C1 C2 C7 176.6(10)
C1 C2 C3 C4 5.0(18)
C7 C2 C3 C4 -176.7(12)
C2 C3 C4 C1AA -2(2)
C3 C4 C1AA C2AA -2(2)
C4 C1AA C2AA C1 2.0(16)
C4 C1AA C2AA C8 178.6(11)
O1 C1 C2AA C1AA 178.8(8)
C2 C1 C2AA C1AA 1.7(14)
O1 C1 C2AA C8 2.2(14)
C2 C1 C2AA C8 -174.9(10)
C3 C2 C7 C3AA -59.8(16)
C1 C2 C7 C3AA 118.4(13)
C3 C2 C7 C9 64.4(16)
C1 C2 C7 C9 -117.4(12)
P7 O26 C73 C78 100.9(10)
P7 O26 C73 C74 -83.7(11)
C78 C73 C74 C75 -3.5(16)
O26 C73 C74 C75 -178.5(9)
C78 C73 C74 C79 175.4(11)
O26 C73 C74 C79 0.4(16)
C73 C74 C75 C76 0.2(17)
C79 C74 C75 C76 -178.8(11)
C74 C75 C76 C77 3.6(19)
C75 C76 C77 C78 -4.0(17)
O26 C73 C78 C77 178.2(9)
C74 C73 C78 C77 3.0(16)
O26 C73 C78 C82 -1.4(16)
C74 C73 C78 C82 -176.6(11)
C76 C77 C78 C73 0.8(16)
C76 C77 C78 C82 -179.6(11)
C75 C74 C79 C80 -55.2(15)
C73 C74 C79 C80 125.9(13)
C75 C74 C79 C81 74.3(15)
C73 C74 C79 C81 -104.6(13)
C73 C78 C82 C83 -120.7(16)
C77 C78 C82 C83 59.7(17)
C73 C78 C82 C84 108.7(16)
C77 C78 C82 C84 -71.0(17)
C1AA C2AA C8 C5 60.9(17)
C1 C2AA C8 C5 -122.8(15)
C1AA C2AA C8 C6 -62.9(18)
C1 C2AA C8 C6 113.5(16)
